data_7038567
loop_
_publ_author_name
'M\"akel\"a, T'
'Rissanen, K.'

_publ_section_title
;
 Ion pair complexes and anion binding in the solution of a ditopic
 receptor.
;
_journal_issue 15
_journal_name_full 'Dalton transactions (Cambridge, England : 2003)'
_journal_page_first 6481
_journal_page_last 6490
_journal_paper_doi 10.1039/c6dt00414h
_journal_volume 45
_journal_year 2016
_chemical_formula_moiety
'2(C56 H60 K N12 O22), 1.25(C3 H7 N O), 0.25(C H4 O), C H3 O, 0.2(C3 N O), 1.25(O), 4(H2 O), 2(F)'
_chemical_formula_sum 'C117.6 H140.75 F2 K2 N25.45 O51.95'
_chemical_formula_weight 2858.20
_chemical_name_systematic
;
 ?
;
_space_group_crystal_system orthorhombic
_space_group_IT_number 43
_space_group_name_Hall 'F 2 -2d'
_space_group_name_H-M_alt 'F d d 2'
_symmetry_space_group_name_Hall 'F 2 -2d'
_symmetry_space_group_name_H-M 'F d d 2'
_atom_sites_solution_hydrogens mixed
_atom_sites_solution_primary direct
_audit_creation_date 2015-09-16
_audit_creation_method
;
Olex2 1.2
(compiled 2014.06.27 svn.r2953 for OlexSys, GUI svn.r4855)
;
_audit_update_record
;
2015-09-17 deposited with the CCDC.
2016-02-24 downloaded from the CCDC.
;
_cell_angle_alpha 90
_cell_angle_beta 90
_cell_angle_gamma 90
_cell_formula_units_Z 16
_cell_length_a 52.080(2)
_cell_length_b 43.9225(8)
_cell_length_c 27.7395(6)
_cell_measurement_reflns_used 11148
_cell_measurement_temperature 123.01(10)
_cell_measurement_theta_max 74.8930
_cell_measurement_theta_min 3.9570
_cell_volume 63454(3)
_computing_cell_refinement
;
CrysAlisPro, Agilent Technologies,
Version 1.171.37.35 (release 13-08-2014 CrysAlis171 .NET)
(compiled Aug 13 2014,18:06:01)
;
_computing_data_collection
;
CrysAlisPro, Agilent Technologies,
Version 1.171.37.35 (release 13-08-2014 CrysAlis171 .NET)
(compiled Aug 13 2014,18:06:01)
;
_computing_data_reduction
;
CrysAlisPro, Agilent Technologies,
Version 1.171.37.35 (release 13-08-2014 CrysAlis171 .NET)
(compiled Aug 13 2014,18:06:01)
;
_computing_molecular_graphics 'Olex2 (Dolomanov et al., 2009)'
_computing_publication_material 'Olex2 (Dolomanov et al., 2009)'
_computing_structure_refinement 'ShelXL (Sheldrick, 2008)'
_computing_structure_solution 'SIR2002 (Burla et al., 2007)'
_diffrn_ambient_environment N~2~
_diffrn_ambient_temperature 123.01(10)
_diffrn_detector 'CCD plate'
_diffrn_detector_area_resol_mean 5.1977
_diffrn_detector_type Atlas
_diffrn_measured_fraction_theta_full 0.989
_diffrn_measured_fraction_theta_max 0.989
_diffrn_measurement_details
;
  1 omega -114.00   -9.00   1.0000   20.0000
omega____ theta____ kappa____ phi______ frames
    -      -41.6176  -77.0000 -180.0000 105

  2 omega -108.00  -79.00   1.0000  115.0000
omega____ theta____ kappa____ phi______ frames
    -      -55.5000 -111.0000  -90.0000 29

  3 omega   55.00   81.00   1.0000  115.0000
omega____ theta____ kappa____ phi______ frames
    -      112.0000  -30.0000  -30.0000 26

  4 omega   31.00  107.00   1.0000  115.0000
omega____ theta____ kappa____ phi______ frames
    -      112.0000  -94.0000 -180.0000 76

  5 omega   55.00   90.00   1.0000  115.0000
omega____ theta____ kappa____ phi______ frames
    -      112.0000  -30.0000  120.0000 35

  6 omega   40.00  123.00   1.0000  115.0000
omega____ theta____ kappa____ phi______ frames
    -      112.0000  -15.0000    0.0000 83
;
_diffrn_measurement_device 'four-circle diffractometer'
_diffrn_measurement_device_type 'SuperNova, Dual, Cu at zero, Atlas'
_diffrn_measurement_method '\w scans'
_diffrn_orient_matrix_UB_11 0.0184610500
_diffrn_orient_matrix_UB_12 0.0083591000
_diffrn_orient_matrix_UB_13 0.0413620500
_diffrn_orient_matrix_UB_21 -0.0223230000
_diffrn_orient_matrix_UB_22 -0.0024253500
_diffrn_orient_matrix_UB_23 0.0362763500
_diffrn_orient_matrix_UB_31 0.0060944500
_diffrn_orient_matrix_UB_32 -0.0339505000
_diffrn_orient_matrix_UB_33 0.0074730500
_diffrn_radiation_monochromator mirror
_diffrn_radiation_probe x-ray
_diffrn_radiation_type CuK\a
_diffrn_radiation_wavelength 1.54184
_diffrn_reflns_av_R_equivalents 0.0186
_diffrn_reflns_av_unetI/netI 0.0298
_diffrn_reflns_Laue_measured_fraction_full 0.970
_diffrn_reflns_Laue_measured_fraction_max 0.989
_diffrn_reflns_limit_h_max 43
_diffrn_reflns_limit_h_min -63
_diffrn_reflns_limit_k_max 37
_diffrn_reflns_limit_k_min -54
_diffrn_reflns_limit_l_max 34
_diffrn_reflns_limit_l_min -30
_diffrn_reflns_number 33534
_diffrn_reflns_point_group_measured_fraction_full 0.677
_diffrn_reflns_point_group_measured_fraction_max 0.690
_diffrn_reflns_theta_full 67.684
_diffrn_reflns_theta_max 66.748
_diffrn_reflns_theta_min 3.167
_diffrn_source 'sealed X-ray tube'
_diffrn_source_type 'SuperNova (Cu) X-ray Source'
_exptl_absorpt_coefficient_mu 1.277
_exptl_absorpt_correction_T_max 0.855
_exptl_absorpt_correction_T_min 0.780
_exptl_absorpt_correction_type analytical
_exptl_absorpt_process_details
;
CrysAlisPro, Agilent Technologies,
Version 1.171.37.35 (release 13-08-2014 CrysAlis171 .NET)
(compiled Aug 13 2014,18:06:01)
Analytical numeric absorption correction using a multifaceted crystal
            model based on expressions derived by R.C. Clark & J.S. Reid.
(Clark, R. C. & Reid, J. S. (1995). Acta Cryst. A51, 887-897)
Empirical absorption correction using spherical harmonics,
 implemented in SCALE3 ABSPACK scaling algorithm.
;
_exptl_crystal_colour yellow
_exptl_crystal_colour_primary yellow
_exptl_crystal_density_diffrn 1.197
_exptl_crystal_description block
_exptl_crystal_F_000 23938
_exptl_crystal_size_max 0.2031
_exptl_crystal_size_mid 0.1929
_exptl_crystal_size_min 0.1318
_refine_diff_density_max 0.884
_refine_diff_density_min -0.572
_refine_diff_density_rms 0.129
_refine_ls_abs_structure_details
;
 Flack x determined using 4276 quotients [(I+)-(I-)]/[(I+)+(I-)]
 (Parsons and Flack (2004), Acta Cryst. A60, s61).
;
_refine_ls_abs_structure_Flack 0.413(6)
_refine_ls_extinction_method none
_refine_ls_goodness_of_fit_ref 1.064
_refine_ls_hydrogen_treatment constr
_refine_ls_matrix_type full
_refine_ls_number_parameters 1958
_refine_ls_number_reflns 19416
_refine_ls_number_restraints 69
_refine_ls_restrained_S_all 1.064
_refine_ls_R_factor_all 0.0873
_refine_ls_R_factor_gt 0.0823
_refine_ls_shift/su_max 0.001
_refine_ls_shift/su_mean 0.000
_refine_ls_structure_factor_coef Fsqd
_refine_ls_weighting_details 'w=1/[\s^2^(Fo^2^)+(0.1938P)^2^] where P=(Fo^2^+2Fc^2^)/3'
_refine_ls_weighting_scheme calc
_refine_ls_wR_factor_gt 0.2222
_refine_ls_wR_factor_ref 0.2316
_reflns_Friedel_coverage 0.364
_reflns_Friedel_fraction_full 0.370
_reflns_Friedel_fraction_max 0.377
_reflns_number_gt 17270
_reflns_number_total 19416
_reflns_threshold_expression 'I > 2\s(I)'
_cod_data_source_file c6dt00414h2.cif
_cod_data_source_block R1_KF
_cod_depositor_comments 'Adding full bibliography for 7038560--7038573.cif.'
_cod_original_cell_volume 63453(3)
_cod_original_formula_sum 'C117.60 H140.75 F2 K2 N25.45 O51.95'
_cod_database_code 7038567
_shelxl_version_number 2013-4
_chemical_oxdiff_formula 'C56 H56 N12 O20 K2 F2'
_shelx_space_group_comment
;
The symmetry employed for this shelxl refinement is uniquely defined
by the following loop, which should always be used as a source of
symmetry information in preference to the above space-group names.
They are only intended as comments.
;
_reflns_odcompleteness_completeness 98.82
_reflns_odcompleteness_iscentric 1
_reflns_odcompleteness_theta 66.97
_olex2_refinement_description
;
1. Fixed Uiso
 At 1.2 times of:
  All C(H) groups, All C(H,H) groups, All N(H) groups
 At 1.5 times of:
  All C(H,H,H) groups, All O(H) groups, All O(H,H) groups
2. Restrained distances
 O11E-C28E
 1.42 with sigma of 0.01
 O11E-C18D
 1.36 with sigma of 0.01
 C38-N10
 1.35 with sigma of 0.01
 N10-C39
 1.4 with sigma of 0.01
 N10-C40
 1.4 with sigma of 0.01
 C25E-C26E = C27E-C28E
 1.52 with sigma of 0.01
 O21-C38
 1.2 with sigma of 0.02
 O11D-C18D
 1.36 with sigma of 0.01
 O22-C41
 1.44 with sigma of 0.01
 O23-C42
 1.44 with sigma of 0.01
 C18D-O11D
 1.37 with sigma of 0.02
 C19D-O7D
 1.37 with sigma of 0.02
 O7E-C19D = O11E-C18D
 1.37 with sigma of 0.02
 O11E-C28E = O10E-C27E = O10E-C26E
 1.42 with sigma of 0.01
 C24D-C23D = C26D-C25D = C28D-C27D
 1.52 with sigma of 0.01
 C22D-C21D = C24D-C23D = C26D-C25D = C28D-C27D
 1.52 with sigma of 0.02
 C28E-C27E = C26E-C25E = C24E-C23E = C22E-C21E
 1.52 with sigma of 0.02
 C23E-C22E
 2.4 with sigma of 0.02
 O7E-C21E = O11E-C28E = O8E-C22E = O8E-C23E = O9E-C24E = O9E-C25E = O10E-C26E =
  O10E-C27E
 1.42 with sigma of 0.02
 O10D-C27D = O8D-C23D = O9D-C24D = O9D-C25D = O10D-C26D = O11D-C28D
 1.42 with sigma of 0.01
 O11D-C28D = O7D-C21D = O8D-C22D = O8D-C23D = O9D-C24D = O9D-C25D = O10D-C26D =
  O10D-C27D
 1.42 with sigma of 0.02
 O20-C35
 1.2 with sigma of 0.01
 C35-N9
 1.35 with sigma of 0.01
 C37-N9 = N9-C36
 1.4 with sigma of 0.01
 O6B-N6B
 1.24 with sigma of 0.01
 N6B-O5B
 1.24 with sigma of 0.01
 H13F-O12
 2 with sigma of 0.01
 N6B-C12B
 1.46 with sigma of 0.01
 O17-F2
 2.8 with sigma of 0.01
 H24-F2
 1.7 with sigma of 0.01
3. Uiso/Uaniso restraints and constraints
Uanis(O21) \\sim Ueq: with sigma of 0.01 and sigma for terminal atoms of 0.01
Uanis(N8) = Uanis(C32)
Uanis(C33) = Uanis(N8)
Uanis(C34) = Uanis(N8)
Uanis(O11E) = Uanis(O11D)
Uanis(C28D) = Uanis(C28E)
Uanis(C27D) = Uanis(C27E)
Uanis(N10) = Uanis(C38)
Uanis(C38) = Uanis(O21)
Uanis(O22) = Uanis(C41)
Uanis(C42) = Uanis(O23)
Uanis(O7E) = Uanis(C19D)
Uanis(C23D) = Uanis(O8D)
Uanis(C26E) = Uanis(O10E)
Uanis(C24E) = Uanis(O9E)
Uanis(O7E) = Uanis(C21E)
Uanis(C23E) = Uanis(C24E)
Uanis(C22D) = Uanis(O8D)
Uanis(C21D) = Uanis(O7D)
Uanis(C21E) = Uanis(C22E)
Uanis(C24D) = Uanis(O9D)
Uanis(C35) = Uanis(O20)
Uanis(O24) = Uanis(C43)
4. Others
 Fixed Sof: O7D(0.7) O7E(0.3) O8D(0.7) O8E(0.3) O9D(0.7) O9E(0.3) O10D(0.7)
 O10E(0.3) O11D(0.7) O11E(0.3) C21D(0.7) H21C(0.7) H21D(0.7) C21E(0.3)
 H21E(0.3) H21F(0.3) C22D(0.7) H22C(0.7) H22D(0.7) C22E(0.3) H22E(0.3)
 H22F(0.3) C23D(0.7) H23C(0.7) H23D(0.7) C23E(0.3) H23E(0.3) H23F(0.3)
 C24D(0.7) H24C(0.7) H24D(0.7) C24E(0.3) H24E(0.3) H24F(0.3) C25D(0.7)
 H25C(0.7) H25D(0.7) C25E(0.3) H25E(0.3) H25F(0.3) C26D(0.7) H26C(0.7)
 H26D(0.7) C26E(0.3) H26E(0.3) H26F(0.3) C27D(0.7) H27C(0.7) H27D(0.7)
 C27E(0.3) H27E(0.3) H27F(0.3) C28D(0.7) H28C(0.7) H28D(0.7) C28E(0.3)
 H28E(0.3) H28F(0.3) O21(0.25) N10(0.25) C38(0.25) H38(0.25) C39(0.25)
 H39A(0.25) H39B(0.25) H39C(0.25) C40(0.25) H40A(0.25) H40B(0.25) H40C(0.25)
 O19(0.5) N8(0.5) C32(0.5) H32(0.5) C33(0.5) H33A(0.5) H33B(0.5) H33C(0.5)
 C34(0.5) H34A(0.5) H34B(0.5) H34C(0.5) O18(0.5) N7(0.5) C29(0.5) H29(0.5)
 C30(0.5) H30A(0.5) H30B(0.5) H30C(0.5) C31(0.5) H31A(0.5) H31B(0.5) H31C(0.5)
 O24(0.25) H24(0.25) C43(0.25) H43A(0.25) H43B(0.25) H43C(0.25) O22(0.5)
 C41(0.5) H41A(0.5) H41B(0.5) H41C(0.5) O23(0.5) C42(0.5) H42A(0.5) H42B(0.5)
 H42C(0.5) O20(0.2) N9(0.2) C35(0.2) C36(0.2) C37(0.2) O17(0.75) O15(0.5)
5.a Free rotating group:
 O12(H12A,H12B), O16(H16A,H16B), O14(H14E,H14F), O13(H13E,H13F)
5.b Secondary CH2 refined with riding coordinates:
 C21C(H21A,H21B), C21D(H21C,H21D), C21E(H21E,H21F), C22C(H22A,H22B), C22D(H22C,
 H22D), C22E(H22E,H22F), C23C(H23A,H23B), C23D(H23C,H23D), C23E(H23E,H23F),
 C24C(H24A,H24B), C24D(H24C,H24D), C24E(H24E,H24F), C25C(H25A,H25B), C25D(H25C,
 H25D), C25E(H25E,H25F), C26C(H26A,H26B), C26D(H26C,H26D), C26E(H26E,H26F),
 C27C(H27A,H27B), C27D(H27C,H27D), C27E(H27E,H27F), C28C(H28A,H28B), C28D(H28C,
 H28D), C28E(H28E,H28F), C21A(H21G,H21H), C21B(H21I,H21J), C22A(H22G,H22H),
 C22B(H22I,H22J), C23A(H23G,H23H), C23B(H23I,H23J), C24A(H24G,H24H), C24B(H24I,
 H24J), C25A(H25G,H25H), C25B(H25I,H25J), C26A(H26G,H26H), C26B(H26I,H26J),
 C27A(H27G,H27H), C27B(H27I,H27J), C28A(H28G,H28H), C28B(H28I,H28J)
5.c Aromatic/amide H refined with riding coordinates:
 N1C(H1C), N1D(H1D), N2C(H2C), N2D(H2D), N3C(H3C), N3D(H3D), N4C(H4C),
 N4D(H4D), C3C(H3CA), C3D(H3DA), C4C(H4CA), C4D(H4DA), C6C(H6C), C6D(H6D),
 C7C(H7C), C7D(H7D), C10C(H10C), C10D(H10D), C11C(H11C), C11D(H11D), C13C(H13C),
  C13D(H13D), C14C(H14C), C14D(H14D), C17C(H17C), C17D(H17D), C20C(H20C),
 C20D(H20D), N1A(H1A), N1B(H1B), N2A(H2A), N2B(H2B), N3A(H3A), N3B(H3B),
 N4A(H4A), N4B(H4B), C3A(H3AA), C3B(H3BA), C4A(H4AA), C4B(H4BA), C6A(H6A),
 C6B(H6B), C7A(H7A), C7B(H7B), C10A(H10A), C10B(H10B), C11A(H11A), C11B(H11B),
 C13A(H13A), C13B(H13B), C14A(H14A), C14B(H14B), C17A(H17A), C17B(H17B),
 C20A(H20A), C20B(H20B), C38(H38), C32(H32), C29(H29)
5.d Idealised Me refined as rotating group:
 C39(H39A,H39B,H39C), C40(H40A,H40B,H40C), C33(H33A,H33B,H33C), C34(H34A,H34B,
 H34C), C30(H30A,H30B,H30C), C31(H31A,H31B,H31C), C43(H43A,H43B,H43C), C41(H41A,
 H41B,H41C), C42(H42A,H42B,H42C)
5.e Idealised tetrahedral OH refined as rotating group:
 O24(H24)
;
_olex2_submission_special_instructions 'No special instructions were received'

loop_
_space_group_symop_operation_xyz
'x, y, z'
'-x, -y, z'
'-x+1/4, y+1/4, z+1/4'
'x+1/4, -y+1/4, z+1/4'
'x, y+1/2, z+1/2'
'-x, -y+1/2, z+1/2'
'-x+1/4, y+3/4, z+3/4'
'x+1/4, -y+3/4, z+3/4'
'x+1/2, y, z+1/2'
'-x+1/2, -y, z+1/2'
'-x+3/4, y+1/4, z+3/4'
'x+3/4, -y+1/4, z+3/4'
'x+1/2, y+1/2, z'
'-x+1/2, -y+1/2, z'
'-x+3/4, y+3/4, z+1/4'
'x+3/4, -y+3/4, z+1/4'

loop_
_atom_site_label
_atom_site_type_symbol
_atom_site_fract_x
_atom_site_fract_y
_atom_site_fract_z
_atom_site_U_iso_or_equiv
_atom_site_adp_type
_atom_site_occupancy
_atom_site_site_symmetry_order
_atom_site_calc_flag
_atom_site_refinement_flags_posn
_atom_site_refinement_flags_adp
_atom_site_refinement_flags_occupancy
_atom_site_disorder_assembly
_atom_site_disorder_group
K2 K -0.09554(3) 0.12983(3) 0.77888(6) 0.0660(3) Uani 1 1 d . . . . .
O1C O 0.00825(8) 0.21267(11) 0.8915(2) 0.0665(11) Uani 1 1 d . . . . .
O1D O 0.03702(11) 0.18709(12) 0.7616(2) 0.0797(14) Uani 1 1 d . . . . .
O2C O -0.11119(9) 0.27491(11) 0.8434(2) 0.0690(12) Uani 1 1 d . . . . .
O2D O -0.03328(10) 0.27457(9) 0.64726(17) 0.0640(10) Uani 1 1 d . . . . .
O3C O 0.13779(9) 0.23121(14) 0.8816(2) 0.0780(13) Uani 1 1 d . . . . .
O3D O 0.16602(17) 0.1719(2) 0.7960(3) 0.120(3) Uani 1 1 d . . . . .
O4C O 0.13954(9) 0.27627(13) 0.8500(2) 0.0775(14) Uani 1 1 d . . . . .
O4D O 0.17829(16) 0.2169(3) 0.7715(5) 0.138(3) Uani 1 1 d . . . . .
O5C O -0.17121(12) 0.41609(17) 0.8470(3) 0.099(2) Uani 1 1 d . . . . .
O5D O -0.0351(2) 0.4023(3) 0.5062(6) 0.143(4) Uani 1 1 d . . . . .
O6C O -0.14005(18) 0.44158(18) 0.8800(4) 0.119(3) Uani 1 1 d . . . . .
O6D O -0.0414(2) 0.4349(2) 0.5630(7) 0.174(6) Uani 1 1 d . . . . .
O7C O -0.06124(8) 0.14114(10) 0.8614(2) 0.0734(13) Uani 1 1 d . . . . .
O7D O -0.04660(15) 0.14894(15) 0.7487(3) 0.0614(14) Uani 0.7 1 d D . P A 1
O7E O -0.0504(5) 0.1489(4) 0.7299(8) 0.0707(16) Uani 0.3 1 d D . P A 2
O8C O -0.05778(10) 0.08774(10) 0.81077(19) 0.0676(11) Uani 1 1 d . . . . .
O8D O -0.0756(3) 0.1066(4) 0.6956(5) 0.102(3) Uani 0.7 1 d D . P A 1
O8E O -0.0726(6) 0.0944(7) 0.7007(7) 0.105(14) Uani 0.3 1 d D . P A 2
O9C O -0.11158(10) 0.07500(11) 0.82007(18) 0.0694(12) Uani 1 1 d . . . . .
O9D O -0.1317(3) 0.1085(3) 0.7142(5) 0.111(4) Uani 0.7 1 d D . P A 1
O9E O -0.1265(7) 0.1024(9) 0.7008(14) 0.116(8) Uani 0.3 1 d D . P A 2
O10C O -0.14393(9) 0.12893(13) 0.82904(18) 0.0697(11) Uani 1 1 d . . . . .
O10D O -0.13620(14) 0.1720(2) 0.7439(3) 0.0783(19) Uani 0.7 1 d D . P A 1
O10E O -0.1283(3) 0.1654(3) 0.7033(5) 0.063(3) Uani 0.3 1 d D . P A 2
O11C O -0.10561(9) 0.16392(12) 0.8669(3) 0.0826(16) Uani 1 1 d . . . . .
O11D O -0.08469(19) 0.1877(4) 0.7410(5) 0.064(3) Uani 0.7 1 d D . P A 1
O11E O -0.0852(4) 0.1902(12) 0.7279(16) 0.064(3) Uani 0.3 1 d D . P A 2
N1C N -0.02185(9) 0.24204(11) 0.8561(2) 0.0558(11) Uani 1 1 d . . . . .
H1C H -0.0245 0.2598 0.8442 0.067 Uiso 1 1 calc R . . . .
N1D N 0.01604(11) 0.22988(11) 0.7353(2) 0.0589(11) Uani 1 1 d . . . . .
H1D H 0.0183 0.2487 0.7277 0.071 Uiso 1 1 calc R . . . .
N2C N 0.02017(9) 0.25617(11) 0.8514(2) 0.0544(10) Uani 1 1 d . . . . .
H2C H 0.0141 0.2717 0.8363 0.065 Uiso 1 1 calc R . . . .
N2D N 0.05951(10) 0.22965(12) 0.73978(19) 0.0588(11) Uani 1 1 d . . . . .
H2D H 0.0578 0.2478 0.7286 0.071 Uiso 1 1 calc R . . . .
N3C N -0.06970(9) 0.26747(12) 0.8686(2) 0.0566(11) Uani 1 1 d . . . . .
H3C H -0.0562 0.2769 0.8783 0.068 Uiso 1 1 calc R . . . .
N3D N -0.02413(11) 0.27232(12) 0.7275(2) 0.0600(12) Uani 1 1 d . . . . .
H3D H -0.0173 0.2820 0.7512 0.072 Uiso 1 1 calc R . . . .
N4C N -0.08601(10) 0.31539(12) 0.8686(2) 0.0598(11) Uani 1 1 d . . . . .
H4C H -0.0709 0.3195 0.8792 0.072 Uiso 1 1 calc R . . . .
N4D N -0.03083(10) 0.31860(11) 0.6912(2) 0.0602(11) Uani 1 1 d . . . . .
H4D H -0.0306 0.3255 0.7202 0.072 Uiso 1 1 calc R . . . .
N5C N 0.12748(10) 0.25391(13) 0.8650(2) 0.0602(12) Uani 1 1 d . . . . .
N5D N 0.16142(14) 0.1980(2) 0.7800(3) 0.095(2) Uani 1 1 d . . . . .
N6C N -0.14916(18) 0.41840(18) 0.8633(3) 0.090(2) Uani 1 1 d . . . . .
N6D N -0.0377(2) 0.4094(2) 0.5489(6) 0.129(5) Uani 1 1 d . . . . .
C1C C 0.00251(11) 0.23509(13) 0.8681(2) 0.0536(12) Uani 1 1 d . . . . .
C1D C 0.03750(14) 0.21370(14) 0.7461(2) 0.0601(14) Uani 1 1 d . . . . .
C2C C 0.04680(10) 0.25473(12) 0.8564(2) 0.0489(11) Uani 1 1 d . . . . .
C2D C 0.08457(15) 0.22030(16) 0.7491(2) 0.0677(16) Uani 1 1 d . . . . .
C3C C 0.05971(11) 0.22934(12) 0.8734(2) 0.0535(12) Uani 1 1 d . . . . .
H3CA H 0.0505 0.2122 0.8829 0.064 Uiso 1 1 calc R . . . .
C3D C 0.09089(15) 0.19086(18) 0.7687(3) 0.0684(16) Uani 1 1 d . . . . .
H3DA H 0.0782 0.1765 0.7751 0.082 Uiso 1 1 calc R . . . .
C4C C 0.08613(11) 0.22926(13) 0.8764(2) 0.0539(12) Uani 1 1 d . . . . .
H4CA H 0.0948 0.2122 0.8879 0.065 Uiso 1 1 calc R . . . .
C4D C 0.11622(16) 0.1847(2) 0.7775(2) 0.0731(18) Uani 1 1 d . . . . .
H4DA H 0.1205 0.1655 0.7890 0.088 Uiso 1 1 calc R . . . .
C5C C 0.09974(11) 0.25517(13) 0.8620(2) 0.0516(11) Uani 1 1 d . . . . .
C5D C 0.13510(17) 0.2047(2) 0.7704(3) 0.082(2) Uani 1 1 d . . . . .
C6C C 0.08705(11) 0.28062(13) 0.8442(2) 0.0540(12) Uani 1 1 d . . . . .
H6C H 0.0964 0.2976 0.8343 0.065 Uiso 1 1 calc R . . . .
C6D C 0.13003(16) 0.2341(2) 0.7504(3) 0.078(2) Uani 1 1 d . . . . .
H6D H 0.1431 0.2478 0.7441 0.093 Uiso 1 1 calc R . . . .
C7C C 0.06096(12) 0.28069(13) 0.8412(2) 0.0535(12) Uani 1 1 d . . . . .
H7C H 0.0524 0.2977 0.8293 0.064 Uiso 1 1 calc R . . . .
C7D C 0.10445(14) 0.24095(17) 0.7410(2) 0.0675(16) Uani 1 1 d . . . . .
H7D H 0.1004 0.2601 0.7288 0.081 Uiso 1 1 calc R . . . .
C8C C -0.09072(11) 0.28513(14) 0.8580(2) 0.0540(12) Uani 1 1 d . . . . .
C8D C -0.02988(11) 0.28745(12) 0.6864(2) 0.0546(12) Uani 1 1 d . . . . .
C9C C -0.10230(11) 0.33960(15) 0.8643(2) 0.0579(13) Uani 1 1 d . . . . .
C9D C -0.03215(10) 0.34073(13) 0.6541(3) 0.0606(15) Uani 1 1 d . . . . .
C10C C -0.12887(12) 0.33684(17) 0.8525(2) 0.0617(14) Uani 1 1 d . . . . .
H10C H -0.1361 0.3180 0.8454 0.074 Uiso 1 1 calc R . . . .
C10D C -0.02847(14) 0.33308(16) 0.6048(3) 0.0700(16) Uani 1 1 d . . . . .
H10D H -0.0253 0.3131 0.5956 0.084 Uiso 1 1 calc R . . . .
C11C C -0.14357(13) 0.3629(2) 0.8520(3) 0.0723(18) Uani 1 1 d . . . . .
H11C H -0.1609 0.3616 0.8445 0.087 Uiso 1 1 calc R . . . .
C11D C -0.02976(15) 0.35602(19) 0.5708(4) 0.085(2) Uani 1 1 d . . . . .
H11D H -0.0274 0.3518 0.5383 0.102 Uiso 1 1 calc R . . . .
C12C C -0.13296(14) 0.39091(18) 0.8622(3) 0.0705(17) Uani 1 1 d . . . . .
C12D C -0.03474(17) 0.3858(2) 0.5864(4) 0.090(3) Uani 1 1 d . . . . .
C13C C -0.10673(17) 0.39417(17) 0.8728(3) 0.0745(18) Uani 1 1 d . . . . .
H13C H -0.0995 0.4131 0.8790 0.089 Uiso 1 1 calc R . . . .
C13D C -0.03767(18) 0.39363(17) 0.6344(6) 0.101(4) Uani 1 1 d . . . . .
H13D H -0.0405 0.4137 0.6435 0.122 Uiso 1 1 calc R . . . .
C14C C -0.09212(14) 0.36790(16) 0.8735(3) 0.0706(17) Uani 1 1 d . . . . .
H14C H -0.0747 0.3694 0.8804 0.085 Uiso 1 1 calc R . . . .
C14D C -0.03631(13) 0.37036(16) 0.6688(4) 0.082(2) Uani 1 1 d . . . . .
H14D H -0.0382 0.3748 0.7014 0.099 Uiso 1 1 calc R . . . .
C15C C -0.04355(11) 0.22274(13) 0.8613(2) 0.0522(11) Uani 1 1 d . . . . .
C15D C -0.00940(13) 0.21937(13) 0.7352(2) 0.0569(13) Uani 1 1 d . . . . .
C16C C -0.06789(11) 0.23504(13) 0.8651(2) 0.0534(12) Uani 1 1 d . . . . .
C16D C -0.02935(12) 0.24024(15) 0.7320(2) 0.0577(13) Uani 1 1 d . . . . .
C17C C -0.08921(11) 0.21608(15) 0.8662(2) 0.0573(13) Uani 1 1 d . . . . .
H17C H -0.1056 0.2245 0.8674 0.069 Uiso 1 1 calc R . . . .
C17D C -0.05497(14) 0.23039(14) 0.7328(2) 0.0608(14) Uani 1 1 d . . . . .
H17D H -0.0682 0.2446 0.7309 0.073 Uiso 1 1 calc R . . . .
C18C C -0.08625(12) 0.18481(16) 0.8654(3) 0.0647(16) Uani 1 1 d . . . . .
C18D C -0.06077(11) 0.20009(14) 0.7365(2) 0.0613(14) Uani 1 1 d D . . . .
C19C C -0.06177(12) 0.17219(14) 0.8626(3) 0.0597(14) Uani 1 1 d . . . . .
C19D C -0.04085(15) 0.17885(14) 0.7384(3) 0.0707(16) Uani 1 1 d D . . . .
C20C C -0.04059(11) 0.19104(14) 0.8606(2) 0.0583(13) Uani 1 1 d . . . . .
H20C H -0.0242 0.1826 0.8588 0.070 Uiso 1 1 calc R . . . .
C20D C -0.01563(14) 0.18824(15) 0.7386(3) 0.0661(16) Uani 1 1 d . . . . .
H20D H -0.0026 0.1739 0.7409 0.079 Uiso 1 1 calc R . . . .
C21C C -0.03708(13) 0.12688(15) 0.8568(3) 0.0674(16) Uani 1 1 d . . . . .
H21A H -0.0263 0.1312 0.8846 0.081 Uiso 1 1 calc R . . . .
H21B H -0.0283 0.1338 0.8280 0.081 Uiso 1 1 calc R . . . .
C21D C -0.03471(19) 0.1261(2) 0.7190(4) 0.0614(14) Uani 0.7 1 d D . P A 1
H21C H -0.0324 0.1073 0.7368 0.074 Uiso 0.7 1 calc R . P A 1
H21D H -0.0181 0.1330 0.7074 0.074 Uiso 0.7 1 calc R . P A 1
C21E C -0.0364(5) 0.1303(5) 0.6990(10) 0.0707(16) Uani 0.3 1 d D . P A 2
H21E H -0.0245 0.1177 0.7172 0.085 Uiso 0.3 1 calc R . P A 2
H21F H -0.0266 0.1425 0.6764 0.085 Uiso 0.3 1 calc R . P A 2
C22C C -0.04317(13) 0.09265(15) 0.8537(3) 0.0664(15) Uani 1 1 d . . . . .
H22A H -0.0274 0.0809 0.8526 0.080 Uiso 1 1 calc R . . . .
H22B H -0.0529 0.0863 0.8817 0.080 Uiso 1 1 calc R . . . .
C22D C -0.0534(3) 0.1213(4) 0.6766(5) 0.102(3) Uani 0.7 1 d D . P A 1
H22C H -0.0580 0.1408 0.6624 0.123 Uiso 0.7 1 calc R . P A 1
H22D H -0.0455 0.1088 0.6519 0.123 Uiso 0.7 1 calc R . P A 1
C22E C -0.0550(5) 0.1110(5) 0.6728(10) 0.0707(16) Uani 0.3 1 d D . P A 2
H22E H -0.0647 0.1239 0.6511 0.085 Uiso 0.3 1 calc R . P A 2
H22F H -0.0455 0.0967 0.6531 0.085 Uiso 0.3 1 calc R . P A 2
C23C C -0.06883(16) 0.05813(17) 0.8071(3) 0.0752(18) Uani 1 1 d . . . . .
H23A H -0.0564 0.0431 0.8178 0.090 Uiso 1 1 calc R . . . .
H23B H -0.0730 0.0539 0.7737 0.090 Uiso 1 1 calc R . . . .
C23D C -0.0945(3) 0.0993(4) 0.6602(5) 0.102(3) Uani 0.7 1 d D . P A 1
H23C H -0.0878 0.0834 0.6395 0.123 Uiso 0.7 1 calc R . P A 1
H23D H -0.0976 0.1171 0.6404 0.123 Uiso 0.7 1 calc R . P A 1
C23E C -0.0857(6) 0.0704(8) 0.6734(13) 0.116(8) Uani 0.3 1 d D . P A 2
H23E H -0.0801 0.0503 0.6832 0.140 Uiso 0.3 1 calc R . P A 2
H23F H -0.0833 0.0728 0.6389 0.140 Uiso 0.3 1 calc R . P A 2
C24C C -0.09334(16) 0.05564(17) 0.8381(3) 0.078(2) Uani 1 1 d . . . . .
H24A H -0.0997 0.0349 0.8375 0.093 Uiso 1 1 calc R . . . .
H24B H -0.0895 0.0610 0.8713 0.093 Uiso 1 1 calc R . . . .
C24D C -0.1199(3) 0.0887(4) 0.6810(6) 0.111(4) Uani 0.7 1 d D . P A 1
H24C H -0.1317 0.0852 0.6545 0.133 Uiso 0.7 1 calc R . P A 1
H24D H -0.1171 0.0692 0.6968 0.133 Uiso 0.7 1 calc R . P A 1
C24E C -0.1128(6) 0.0765(10) 0.6880(17) 0.116(8) Uani 0.3 1 d D . P A 2
H24E H -0.1228 0.0679 0.6619 0.140 Uiso 0.3 1 calc R . P A 2
H24F H -0.1154 0.0629 0.7151 0.140 Uiso 0.3 1 calc R . P A 2
C25C C -0.13387(16) 0.0761(2) 0.8491(3) 0.086(2) Uani 1 1 d . . . . .
H25A H -0.1292 0.0819 0.8817 0.103 Uiso 1 1 calc R . . . .
H25B H -0.1417 0.0561 0.8503 0.103 Uiso 1 1 calc R . . . .
C25D C -0.1493(3) 0.1284(4) 0.6913(7) 0.114(7) Uani 0.7 1 d D . P A 1
H25C H -0.1644 0.1172 0.6812 0.137 Uiso 0.7 1 calc R . P A 1
H25D H -0.1415 0.1375 0.6630 0.137 Uiso 0.7 1 calc R . P A 1
C25E C -0.1467(6) 0.1157(7) 0.6762(8) 0.074(8) Uani 0.3 1 d D . P A 2
H25E H -0.1622 0.1034 0.6791 0.089 Uiso 0.3 1 calc R . P A 2
H25F H -0.1426 0.1182 0.6424 0.089 Uiso 0.3 1 calc R . P A 2
C26C C -0.15268(14) 0.0983(2) 0.8299(3) 0.078(2) Uani 1 1 d . . . . .
H26A H -0.1572 0.0923 0.7973 0.094 Uiso 1 1 calc R . . . .
H26B H -0.1681 0.0973 0.8493 0.094 Uiso 1 1 calc R . . . .
C26D C -0.1568(3) 0.1532(4) 0.7271(7) 0.116(7) Uani 0.7 1 d D . P A 1
H26C H -0.1696 0.1661 0.7121 0.139 Uiso 0.7 1 calc R . P A 1
H26D H -0.1648 0.1436 0.7547 0.139 Uiso 0.7 1 calc R . P A 1
C26E C -0.1503(4) 0.1463(5) 0.7005(10) 0.063(3) Uani 0.3 1 d D . P A 2
H26E H -0.1636 0.1573 0.6834 0.075 Uiso 0.3 1 calc R . P A 2
H26F H -0.1564 0.1428 0.7330 0.075 Uiso 0.3 1 calc R . P A 2
C27C C -0.1463(2) 0.1446(3) 0.8736(4) 0.105(4) Uani 1 1 d . . . . .
H27A H -0.1405 0.1315 0.8997 0.126 Uiso 1 1 calc R . . . .
H27B H -0.1642 0.1497 0.8794 0.126 Uiso 1 1 calc R . . . .
C27D C -0.1282(3) 0.1934(3) 0.7087(5) 0.084(3) Uani 0.7 1 d D . P A 1
H27C H -0.1417 0.2082 0.7022 0.101 Uiso 0.7 1 calc R . P A 1
H27D H -0.1235 0.1834 0.6788 0.101 Uiso 0.7 1 calc R . P A 1
C27E C -0.1296(7) 0.1903(7) 0.7363(14) 0.084(3) Uani 0.3 1 d D . P A 2
H27E H -0.1293 0.1829 0.7693 0.101 Uiso 0.3 1 calc R . P A 2
H27F H -0.1454 0.2017 0.7315 0.101 Uiso 0.3 1 calc R . P A 2
C28C C -0.13075(12) 0.1726(2) 0.8726(3) 0.076(2) Uani 1 1 d . . . . .
H28A H -0.1361 0.1855 0.8460 0.091 Uiso 1 1 calc R . . . .
H28B H -0.1328 0.1839 0.9024 0.091 Uiso 1 1 calc R . . . .
C28D C -0.1053(3) 0.2083(5) 0.7321(12) 0.066(3) Uani 0.7 1 d D . P A 1
H28C H -0.0991 0.2246 0.7114 0.079 Uiso 0.7 1 calc R . P A 1
H28D H -0.1106 0.2174 0.7624 0.079 Uiso 0.7 1 calc R . P A 1
C28E C -0.1065(7) 0.2104(11) 0.727(3) 0.066(3) Uani 0.3 1 d D . P A 2
H28E H -0.1079 0.2201 0.6953 0.079 Uiso 0.3 1 calc R . P A 2
H28F H -0.1049 0.2260 0.7512 0.079 Uiso 0.3 1 calc R . P A 2
K1 K 0.11981(3) 0.15128(3) 0.57827(5) 0.0596(3) Uani 1 1 d . . . . .
O1A O 0.00155(7) 0.22279(9) 0.46493(15) 0.0518(8) Uani 1 1 d . . . . .
O1B O -0.01101(9) 0.17687(10) 0.5954(2) 0.0692(12) Uani 1 1 d . . . . .
O2A O 0.11352(10) 0.30731(13) 0.5019(4) 0.111(3) Uani 1 1 d . . . . .
O2B O 0.04287(9) 0.28595(10) 0.69838(19) 0.0632(11) Uani 1 1 d . . . . .
O3A O -0.12987(10) 0.22085(12) 0.4735(3) 0.0807(15) Uani 1 1 d . . . . .
O3B O -0.13905(14) 0.14442(19) 0.5489(2) 0.102(2) Uani 1 1 d . . . . .
O4A O -0.13618(9) 0.26547(13) 0.5020(2) 0.0771(13) Uani 1 1 d . . . . .
O4B O -0.15542(13) 0.1859(2) 0.5761(4) 0.118(3) Uani 1 1 d . . . . .
O5A O 0.16404(14) 0.45165(15) 0.4865(4) 0.110(3) Uani 1 1 d . . . . .
O5B O 0.02000(19) 0.4287(3) 0.7949(5) 0.171(6) Uani 1 1 d D . . . .
O6A O 0.12938(17) 0.47476(14) 0.4608(3) 0.108(2) Uani 1 1 d . . . . .
O6B O 0.02863(19) 0.45394(17) 0.7274(5) 0.159(5) Uani 1 1 d D . . . .
O7A O 0.07912(8) 0.16806(9) 0.50946(16) 0.0561(9) Uani 1 1 d . . . . .
O7B O 0.08056(11) 0.16161(11) 0.6433(2) 0.0777(14) Uani 1 1 d . . . . .
O8A O 0.07964(8) 0.11029(9) 0.54574(17) 0.0603(9) Uani 1 1 d . . . . .
O8B O 0.10621(14) 0.10931(13) 0.65121(19) 0.0837(16) Uani 1 1 d . . . . .
O9A O 0.13373(9) 0.09368(10) 0.53924(17) 0.0637(10) Uani 1 1 d . . . . .
O9B O 0.15700(13) 0.13569(15) 0.6483(2) 0.0866(16) Uani 1 1 d . . . . .
O10A O 0.15814(9) 0.14990(11) 0.50687(17) 0.0624(10) Uani 1 1 d . . . . .
O10B O 0.15866(10) 0.19383(13) 0.6032(2) 0.0761(13) Uani 1 1 d . . . . .
O11A O 0.12215(8) 0.20187(9) 0.50866(16) 0.0566(9) Uani 1 1 d . . . . .
O11B O 0.10920(9) 0.20740(11) 0.63052(18) 0.0662(11) Uani 1 1 d . . . . .
N1A N 0.02768(9) 0.26047(11) 0.4958(2) 0.0548(10) Uani 1 1 d . . . . .
H1A H 0.0277 0.2795 0.5031 0.066 Uiso 1 1 calc R . . . .
N1B N 0.00342(10) 0.22388(11) 0.61932(19) 0.0559(11) Uani 1 1 d . . . . .
H1B H -0.0018 0.2421 0.6247 0.067 Uiso 1 1 calc R . . . .
N2A N -0.01565(9) 0.26524(11) 0.5001(2) 0.0551(11) Uani 1 1 d . . . . .
H2A H -0.0116 0.2822 0.5136 0.066 Uiso 1 1 calc R . . . .
N2B N -0.03929(10) 0.21569(11) 0.61023(19) 0.0571(11) Uani 1 1 d . . . . .
H2B H -0.0398 0.2342 0.6204 0.068 Uiso 1 1 calc R . . . .
N3A N 0.07231(9) 0.29391(11) 0.4855(2) 0.0555(11) Uani 1 1 d . . . . .
H3A H 0.0575 0.3011 0.4778 0.067 Uiso 1 1 calc R . . . .
N3B N 0.03461(10) 0.27426(11) 0.6186(2) 0.0567(11) Uani 1 1 d . . . . .
H3B H 0.0268 0.2799 0.5928 0.068 Uiso 1 1 calc R . . . .
N4A N 0.08428(10) 0.34387(11) 0.4825(2) 0.0575(11) Uani 1 1 d . . . . .
H4A H 0.0683 0.3467 0.4763 0.069 Uiso 1 1 calc R . . . .
N4B N 0.02908(10) 0.32235(11) 0.6439(3) 0.0628(13) Uani 1 1 d . . . . .
H4B H 0.0243 0.3251 0.6145 0.075 Uiso 1 1 calc R . . . .
N5A N -0.12182(10) 0.24491(13) 0.4880(2) 0.0609(12) Uani 1 1 d . . . . .
N5B N -0.13705(15) 0.1700(2) 0.5670(3) 0.085(2) Uani 1 1 d . . . . .
N6A N 0.14124(16) 0.45187(15) 0.4759(3) 0.0823(18) Uani 1 1 d . . . . .
N6B N 0.02492(16) 0.43028(17) 0.7511(5) 0.140(6) Uani 1 1 d D . . . .
C1A C 0.00466(11) 0.24695(12) 0.4850(2) 0.0502(11) Uani 1 1 d . . . . .
C1B C -0.01532(12) 0.20287(13) 0.6078(2) 0.0555(12) Uani 1 1 d . . . . .
C2A C -0.04183(11) 0.25906(13) 0.4957(2) 0.0517(11) Uani 1 1 d . . . . .
C2B C -0.06273(12) 0.20307(14) 0.5986(2) 0.0574(13) Uani 1 1 d . . . . .
C3A C -0.05176(11) 0.23073(12) 0.4824(2) 0.0510(11) Uani 1 1 d . . . . .
H3AA H -0.0407 0.2147 0.4752 0.061 Uiso 1 1 calc R . . . .
C3B C -0.06548(14) 0.17375(15) 0.5784(3) 0.0640(14) Uani 1 1 d . . . . .
H3BA H -0.0513 0.1615 0.5723 0.077 Uiso 1 1 calc R . . . .
C4A C -0.07803(11) 0.22641(12) 0.4798(2) 0.0521(11) Uani 1 1 d . . . . .
H4AA H -0.0846 0.2075 0.4711 0.063 Uiso 1 1 calc R . . . .
C4B C -0.09048(15) 0.16382(16) 0.5679(2) 0.0667(15) Uani 1 1 d . . . . .
H4BA H -0.0929 0.1446 0.5547 0.080 Uiso 1 1 calc R . . . .
C5A C -0.09438(11) 0.24995(13) 0.4901(2) 0.0532(12) Uani 1 1 d . . . . .
C5B C -0.11117(15) 0.18162(19) 0.5765(3) 0.0741(19) Uani 1 1 d . . . . .
C6A C -0.08517(12) 0.27856(14) 0.5016(3) 0.0596(13) Uani 1 1 d . . . . .
H6A H -0.0965 0.2945 0.5078 0.072 Uiso 1 1 calc R . . . .
C6B C -0.10884(14) 0.21070(19) 0.5958(3) 0.0697(16) Uani 1 1 d . . . . .
H6B H -0.1232 0.2227 0.6018 0.084 Uiso 1 1 calc R . . . .
C7A C -0.05900(11) 0.28327(13) 0.5040(2) 0.0574(13) Uani 1 1 d . . . . .
H7A H -0.0527 0.3026 0.5111 0.069 Uiso 1 1 calc R . . . .
C7B C -0.08442(15) 0.22115(16) 0.6058(2) 0.0659(15) Uani 1 1 d . . . . .
H7B H -0.0824 0.2408 0.6177 0.079 Uiso 1 1 calc R . . . .
C8A C 0.09193(12) 0.31417(14) 0.4903(3) 0.0597(14) Uani 1 1 d . . . . .
C8B C 0.03625(11) 0.29319(13) 0.6560(3) 0.0560(13) Uani 1 1 d . . . . .
C9A C 0.09960(12) 0.36971(14) 0.4834(2) 0.0569(13) Uani 1 1 d . . . . .
C9B C 0.02859(11) 0.34821(16) 0.6738(4) 0.072(2) Uani 1 1 d . . . . .
C10A C 0.12613(13) 0.37013(14) 0.4917(2) 0.0609(14) Uani 1 1 d . . . . .
H10A H 0.1348 0.3521 0.4981 0.073 Uiso 1 1 calc R . . . .
C10B C 0.02584(13) 0.34663(18) 0.7223(4) 0.080(2) Uani 1 1 d . . . . .
H10B H 0.0248 0.3279 0.7377 0.096 Uiso 1 1 calc R . . . .
C11A C 0.13947(13) 0.39772(18) 0.4904(3) 0.0686(16) Uani 1 1 d . . . . .
H11A H 0.1571 0.3983 0.4961 0.082 Uiso 1 1 calc R . . . .
C11B C 0.02455(15) 0.3738(2) 0.7492(5) 0.104(4) Uani 1 1 d . . . . .
H11B H 0.0229 0.3735 0.7825 0.124 Uiso 1 1 calc R . . . .
C12A C 0.12601(16) 0.42431(17) 0.4804(3) 0.0690(16) Uani 1 1 d . . . . .
C12B C 0.02591(13) 0.40180(19) 0.7232(5) 0.095(4) Uani 1 1 d D . . . .
C13A C 0.10070(16) 0.42452(17) 0.4719(3) 0.0711(16) Uani 1 1 d . . . . .
H13A H 0.0924 0.4426 0.4641 0.085 Uiso 1 1 calc R . . . .
C13B C 0.02842(14) 0.40259(19) 0.6753(5) 0.095(3) Uani 1 1 d . . . . .
H13B H 0.0294 0.4213 0.6596 0.114 Uiso 1 1 calc R . . . .
C14A C 0.08691(14) 0.39770(14) 0.4746(2) 0.0632(14) Uani 1 1 d . . . . .
H14A H 0.0692 0.3980 0.4706 0.076 Uiso 1 1 calc R . . . .
C14B C 0.02958(12) 0.37615(14) 0.6490(4) 0.079(2) Uani 1 1 d . . . . .
H14B H 0.0310 0.3767 0.6156 0.095 Uiso 1 1 calc R . . . .
C15A C 0.05140(11) 0.24491(13) 0.4955(2) 0.0502(11) Uani 1 1 d . . . . .
C15B C 0.02980(12) 0.21916(13) 0.6232(2) 0.0533(12) Uani 1 1 d . . . . .
C16A C 0.07424(11) 0.26175(13) 0.4922(2) 0.0513(11) Uani 1 1 d . . . . .
C16B C 0.04582(12) 0.24461(13) 0.6211(2) 0.0546(12) Uani 1 1 d . . . . .
C17A C 0.09758(11) 0.24706(14) 0.4955(2) 0.0525(11) Uani 1 1 d . . . . .
H17A H 0.1128 0.2581 0.4932 0.063 Uiso 1 1 calc R . . . .
C17B C 0.07249(12) 0.24141(14) 0.6230(2) 0.0585(13) Uani 1 1 d . . . . .
H17B H 0.0829 0.2586 0.6210 0.070 Uiso 1 1 calc R . . . .
C18A C 0.09848(11) 0.21558(14) 0.5022(2) 0.0520(11) Uani 1 1 d . . . . .
C18B C 0.08341(12) 0.21310(13) 0.6278(2) 0.0559(12) Uani 1 1 d . . . . .
C19A C 0.07640(12) 0.19897(13) 0.5042(2) 0.0537(12) Uani 1 1 d . . . . .
C19B C 0.06773(13) 0.18818(14) 0.6335(2) 0.0614(14) Uani 1 1 d . . . . .
C20A C 0.05259(11) 0.21341(13) 0.5016(2) 0.0514(11) Uani 1 1 d . . . . .
H20A H 0.0376 0.2021 0.5040 0.062 Uiso 1 1 calc R . . . .
C20B C 0.04158(12) 0.19065(12) 0.6297(2) 0.0534(12) Uani 1 1 d . . . . .
H20B H 0.0315 0.1732 0.6314 0.064 Uiso 1 1 calc R . . . .
C21A C 0.05635(12) 0.14973(13) 0.5082(3) 0.0590(13) Uani 1 1 d . . . . .
H21G H 0.0458 0.1552 0.4807 0.071 Uiso 1 1 calc R . . . .
H21H H 0.0463 0.1527 0.5373 0.071 Uiso 1 1 calc R . . . .
C21B C 0.06750(17) 0.13653(16) 0.6613(3) 0.0730(18) Uani 1 1 d . . . . .
H21I H 0.0588 0.1258 0.6354 0.088 Uiso 1 1 calc R . . . .
H21J H 0.0548 0.1429 0.6849 0.088 Uiso 1 1 calc R . . . .
C22A C 0.06486(13) 0.11740(13) 0.5044(3) 0.0595(13) Uani 1 1 d . . . . .
H22G H 0.0500 0.1041 0.5026 0.071 Uiso 1 1 calc R . . . .
H22H H 0.0751 0.1146 0.4755 0.071 Uiso 1 1 calc R . . . .
C22B C 0.08721(19) 0.11644(18) 0.6842(3) 0.081(2) Uani 1 1 d . . . . .
H22I H 0.0947 0.1268 0.7117 0.097 Uiso 1 1 calc R . . . .
H22J H 0.0791 0.0979 0.6956 0.097 Uiso 1 1 calc R . . . .
C23A C 0.09009(14) 0.07976(14) 0.5452(3) 0.0666(16) Uani 1 1 d . . . . .
H23G H 0.0773 0.0659 0.5322 0.080 Uiso 1 1 calc R . . . .
H23H H 0.0938 0.0735 0.5780 0.080 Uiso 1 1 calc R . . . .
C23B C 0.12913(19) 0.0960(2) 0.6717(3) 0.084(2) Uani 1 1 d . . . . .
H23I H 0.1243 0.0827 0.6981 0.101 Uiso 1 1 calc R . . . .
H23J H 0.1376 0.0837 0.6474 0.101 Uiso 1 1 calc R . . . .
C24A C 0.11384(14) 0.07745(15) 0.5161(3) 0.0657(15) Uani 1 1 d . . . . .
H24G H 0.1187 0.0563 0.5126 0.079 Uiso 1 1 calc R . . . .
H24H H 0.1109 0.0858 0.4842 0.079 Uiso 1 1 calc R . . . .
C24B C 0.1466(2) 0.1183(3) 0.6888(3) 0.096(3) Uani 1 1 d . . . . .
H24I H 0.1605 0.1085 0.7061 0.115 Uiso 1 1 calc R . . . .
H24J H 0.1379 0.1319 0.7109 0.115 Uiso 1 1 calc R . . . .
C25A C 0.15648(14) 0.09593(16) 0.5119(3) 0.0684(16) Uani 1 1 d . . . . .
H25G H 0.1587 0.0775 0.4931 0.082 Uiso 1 1 calc R . . . .
H25H H 0.1710 0.0977 0.5335 0.082 Uiso 1 1 calc R . . . .
C25B C 0.1745(2) 0.1573(2) 0.6628(4) 0.095(3) Uani 1 1 d . . . . .
H25I H 0.1900 0.1475 0.6744 0.114 Uiso 1 1 calc R . . . .
H25J H 0.1673 0.1694 0.6888 0.114 Uiso 1 1 calc R . . . .
C26A C 0.15619(13) 0.12272(16) 0.4786(3) 0.0639(14) Uani 1 1 d . . . . .
H26G H 0.1705 0.1215 0.4563 0.077 Uiso 1 1 calc R . . . .
H26H H 0.1404 0.1229 0.4601 0.077 Uiso 1 1 calc R . . . .
C26B C 0.18040(17) 0.1768(3) 0.6210(4) 0.096(3) Uani 1 1 d . . . . .
H26I H 0.1938 0.1910 0.6300 0.115 Uiso 1 1 calc R . . . .
H26J H 0.1870 0.1642 0.5951 0.115 Uiso 1 1 calc R . . . .
C27A C 0.15936(13) 0.17692(17) 0.4773(3) 0.0697(16) Uani 1 1 d . . . . .
H27G H 0.1681 0.1722 0.4473 0.084 Uiso 1 1 calc R . . . .
H27H H 0.1692 0.1924 0.4939 0.084 Uiso 1 1 calc R . . . .
C27B C 0.15320(15) 0.2197(2) 0.6330(3) 0.0759(18) Uani 1 1 d . . . . .
H27I H 0.1659 0.2355 0.6276 0.091 Uiso 1 1 calc R . . . .
H27J H 0.1538 0.2139 0.6668 0.091 Uiso 1 1 calc R . . . .
C28A C 0.13278(12) 0.18920(16) 0.4661(2) 0.0607(14) Uani 1 1 d . . . . .
H28G H 0.1339 0.2047 0.4412 0.073 Uiso 1 1 calc R . . . .
H28H H 0.1219 0.1729 0.4544 0.073 Uiso 1 1 calc R . . . .
C28B C 0.12679(13) 0.23133(15) 0.6203(3) 0.0629(14) Uani 1 1 d . . . . .
H28I H 0.1227 0.2492 0.6393 0.075 Uiso 1 1 calc R . . . .
H28J H 0.1260 0.2367 0.5864 0.075 Uiso 1 1 calc R . . . .
O21 O 0.0291(5) 0.3443(6) 0.8559(10) 0.090(5) Uani 0.25 1 d D U P . .
N10 N 0.0173(4) 0.3593(4) 0.9295(6) 0.060(5) Uani 0.25 1 d D . P . .
C38 C 0.0299(6) 0.3409(7) 0.8987(10) 0.090(5) Uani 0.25 1 d D . P . .
H38 H 0.0396 0.3250 0.9113 0.108 Uiso 0.25 1 calc R . P . .
C39 C 0.0190(4) 0.3542(5) 0.9788(7) 0.062(7) Uani 0.25 1 d D . P . .
H39A H 0.0136 0.3720 0.9959 0.093 Uiso 0.25 1 calc GR . P . .
H39B H 0.0365 0.3496 0.9871 0.093 Uiso 0.25 1 calc GR . P . .
H39C H 0.0082 0.3373 0.9875 0.093 Uiso 0.25 1 calc GR . P . .
C40 C 0.0007(6) 0.3822(7) 0.9131(12) 0.084(9) Uani 0.25 1 d D . P . .
H40A H -0.0160 0.3794 0.9272 0.127 Uiso 0.25 1 calc GR . P . .
H40B H -0.0007 0.3811 0.8786 0.127 Uiso 0.25 1 calc GR . P . .
H40C H 0.0073 0.4017 0.9222 0.127 Uiso 0.25 1 calc GR . P . .
O19 O -0.0194(2) 0.4317(3) 0.3861(7) 0.101(4) Uani 0.5 1 d . . P B 2
N8 N -0.0349(3) 0.3889(4) 0.3448(7) 0.099(3) Uani 0.5 1 d . . P B 2
C32 C -0.0289(3) 0.4061(5) 0.3833(9) 0.099(3) Uani 0.5 1 d . . P B 2
H32 H -0.0325 0.3970 0.4128 0.119 Uiso 0.5 1 calc R . P B 2
C33 C -0.0314(3) 0.4014(5) 0.3027(9) 0.099(3) Uani 0.5 1 d . . P B 2
H33A H -0.0375 0.4220 0.3034 0.149 Uiso 0.5 1 calc GR . P B 2
H33B H -0.0408 0.3901 0.2788 0.149 Uiso 0.5 1 calc GR . P B 2
H33C H -0.0135 0.4012 0.2949 0.149 Uiso 0.5 1 calc GR . P B 2
C34 C -0.0456(3) 0.3625(5) 0.3477(9) 0.099(3) Uani 0.5 1 d . . P B 2
H34A H -0.0411 0.3532 0.3779 0.149 Uiso 0.5 1 calc GR . P B 2
H34B H -0.0398 0.3499 0.3217 0.149 Uiso 0.5 1 calc GR . P B 2
H34C H -0.0639 0.3648 0.3458 0.149 Uiso 0.5 1 calc GR . P B 2
O18 O 0.1975(2) 0.1936(2) 0.3401(6) 0.089(4) Uani 0.5 1 d . . P . .
N7 N 0.17553(15) 0.23819(18) 0.3288(4) 0.051(2) Uani 0.5 1 d . . P . .
C29 C 0.1885(2) 0.2121(4) 0.3156(7) 0.081(5) Uani 0.5 1 d . . P . .
H29 H 0.1902 0.2089 0.2826 0.097 Uiso 0.5 1 calc R . P . .
C30 C 0.1642(2) 0.2573(3) 0.2965(5) 0.059(3) Uani 0.5 1 d . . P . .
H30A H 0.1708 0.2533 0.2648 0.088 Uiso 0.5 1 calc GR . P . .
H30B H 0.1679 0.2780 0.3052 0.088 Uiso 0.5 1 calc GR . P . .
H30C H 0.1460 0.2542 0.2968 0.088 Uiso 0.5 1 calc GR . P . .
C31 C 0.1727(2) 0.2451(2) 0.3778(5) 0.057(3) Uani 0.5 1 d . . P . .
H31A H 0.1844 0.2328 0.3964 0.085 Uiso 0.5 1 calc GR . P . .
H31B H 0.1554 0.2410 0.3877 0.085 Uiso 0.5 1 calc GR . P . .
H31C H 0.1765 0.2662 0.3830 0.085 Uiso 0.5 1 calc GR . P . .
O24 O -0.0386(7) 0.3413(7) 0.7921(12) 0.054(4) Uani 0.25 1 d . . P C 2
H24 H -0.0246 0.3332 0.7968 0.080 Uiso 0.25 1 calc DGR . P C 2
C43 C -0.0366(5) 0.3741(5) 0.8011(9) 0.054(4) Uani 0.25 1 d . . P C 2
H43A H -0.0514 0.3841 0.7881 0.080 Uiso 0.25 1 calc GR . P C 2
H43B H -0.0214 0.3819 0.7859 0.080 Uiso 0.25 1 calc GR . P C 2
H43C H -0.0357 0.3777 0.8352 0.080 Uiso 0.25 1 calc GR . P C 2
O22 O 0.0582(2) 0.4760(2) 0.4320(5) 0.085(2) Uani 0.5 1 d D . P . .
C41 C 0.0600(3) 0.5058(3) 0.4127(7) 0.085(2) Uani 0.5 1 d D . P . .
H41A H 0.0478 0.5081 0.3870 0.127 Uiso 0.5 1 calc GR . P . .
H41B H 0.0770 0.5090 0.4005 0.127 Uiso 0.5 1 calc GR . P . .
H41C H 0.0564 0.5204 0.4375 0.127 Uiso 0.5 1 calc GR . P . .
O23 O 0.1904(3) 0.2843(5) 0.5191(8) 0.135(5) Uani 0.5 1 d D . P . .
C42 C 0.2140(4) 0.2865(8) 0.4924(12) 0.135(5) Uani 0.5 1 d D . P . .
H42A H 0.2176 0.3075 0.4857 0.203 Uiso 0.5 1 calc GR . P . .
H42B H 0.2123 0.2755 0.4626 0.203 Uiso 0.5 1 calc GR . P . .
H42C H 0.2277 0.2779 0.5110 0.203 Uiso 0.5 1 calc GR . P . .
O20 O -0.0124(5) 0.0501(7) 0.7035(18) 0.110(11) Uani 0.2 1 d D . P . .
N9 N -0.0409(3) 0.0108(7) 0.7137(13) 0.105(16) Uani 0.2 1 d D . P . .
C35 C -0.0214(5) 0.0296(8) 0.7264(18) 0.110(11) Uani 0.2 1 d D . P . .
C36 C -0.0478(5) -0.0125(5) 0.7454(14) 0.073(11) Uani 0.2 1 d D . P . .
C37 C -0.0576(7) 0.0201(13) 0.6772(13) 0.088(12) Uani 0.2 1 d D . P . .
O17 O -0.0419(3) 0.3463(4) 0.7823(6) 0.098(5) Uani 0.75 1 d D . P D 1
O12 O 0.03019(12) 0.35406(15) 0.4882(3) 0.0904(16) Uani 1 1 d D . . . .
H12A H 0.0254 0.3703 0.5020 0.136 Uiso 1 1 d G . . . .
H12B H 0.0283 0.3391 0.5074 0.136 Uiso 1 1 d G . . . .
O16 O -0.03124(9) 0.31243(11) 0.89931(18) 0.0634(10) Uani 1 1 d . . . . .
H16A H -0.0239 0.3146 0.8721 0.095 Uiso 1 1 d G . . . .
H16B H -0.0224 0.3003 0.9167 0.095 Uiso 1 1 d G . . . .
O14 O 0.0218(2) 0.41064(18) 0.5303(5) 0.125(3) Uani 1 1 d . . . . .
H14E H 0.0211 0.4200 0.5571 0.187 Uiso 1 1 d G . . . .
H14F H 0.0130 0.4201 0.5094 0.187 Uiso 1 1 d G . . . .
F2 F -0.01032(8) 0.30011(8) 0.81415(14) 0.0686(9) Uani 1 1 d D . . . .
F1 F 0.01883(10) 0.31046(9) 0.54513(18) 0.0825(12) Uani 1 1 d . . . . .
O13 O -0.01801(15) 0.33686(19) 0.4512(3) 0.109(2) Uani 1 1 d . . . . .
H13E H -0.0172 0.3208 0.4341 0.163 Uiso 1 1 d G . . . .
H13F H -0.0030 0.3440 0.4554 0.163 Uiso 1 1 d DG . . . .
O15 O 0.0085(3) 0.4527(3) 0.4616(6) 0.100(4) Uani 0.5 1 d . . P E 1

loop_
_atom_site_aniso_label
_atom_site_aniso_U_11
_atom_site_aniso_U_22
_atom_site_aniso_U_33
_atom_site_aniso_U_23
_atom_site_aniso_U_13
_atom_site_aniso_U_12
K2 0.0545(6) 0.0631(7) 0.0803(8) 0.0109(6) -0.0028(6) -0.0133(6)
O1C 0.053(2) 0.058(2) 0.089(3) 0.006(2) -0.004(2) -0.0141(19)
O1D 0.071(3) 0.065(3) 0.103(4) 0.011(3) 0.002(3) -0.001(2)
O2C 0.047(2) 0.068(3) 0.092(3) -0.006(2) -0.016(2) -0.0065(19)
O2D 0.076(3) 0.0426(19) 0.074(2) -0.0063(18) 0.001(2) -0.0097(19)
O3C 0.051(2) 0.084(3) 0.098(3) 0.014(3) -0.005(2) -0.004(2)
O3D 0.108(5) 0.161(8) 0.090(4) -0.002(5) -0.015(4) 0.053(5)
O4C 0.052(2) 0.082(3) 0.098(3) 0.024(3) 0.002(2) -0.014(2)
O4D 0.078(4) 0.147(8) 0.190(10) 0.012(7) -0.022(6) 0.001(5)
O5C 0.068(3) 0.116(5) 0.112(4) 0.025(4) 0.015(3) 0.043(3)
O5D 0.116(6) 0.118(7) 0.195(11) 0.076(8) 0.024(7) 0.014(5)
O6C 0.123(6) 0.079(4) 0.155(7) -0.004(5) -0.005(6) 0.043(4)
O6D 0.150(8) 0.082(5) 0.292(18) 0.069(8) 0.031(10) 0.029(5)
O7C 0.047(2) 0.044(2) 0.129(4) -0.017(2) 0.002(2) -0.0078(17)
O7D 0.064(3) 0.040(2) 0.080(4) -0.004(3) 0.018(3) 0.000(2)
O7E 0.079(4) 0.044(3) 0.089(4) 0.000(3) 0.029(3) 0.001(3)
O8C 0.076(3) 0.045(2) 0.082(3) -0.0062(19) -0.008(2) -0.0068(19)
O8D 0.134(7) 0.097(6) 0.077(4) -0.013(4) 0.011(4) -0.050(5)
O8E 0.110(18) 0.16(3) 0.039(8) -0.020(12) 0.008(9) -0.10(2)
O9C 0.071(3) 0.066(3) 0.071(3) 0.000(2) -0.007(2) -0.022(2)
O9D 0.120(9) 0.106(8) 0.108(7) 0.023(5) -0.041(6) -0.060(7)
O9E 0.104(14) 0.134(18) 0.111(15) -0.012(13) -0.045(13) -0.027(13)
O10C 0.054(2) 0.083(3) 0.072(2) -0.005(2) -0.008(2) -0.024(2)
O10D 0.063(4) 0.102(6) 0.071(4) 0.001(4) 0.000(3) -0.004(4)
O10E 0.053(6) 0.073(8) 0.062(7) 0.006(6) -0.015(5) -0.021(6)
O11C 0.047(2) 0.062(3) 0.138(5) -0.014(3) 0.006(3) -0.011(2)
O11D 0.057(2) 0.046(4) 0.089(10) 0.012(6) 0.016(4) 0.007(2)
O11E 0.057(2) 0.046(4) 0.089(10) 0.012(6) 0.016(4) 0.007(2)
N1C 0.046(2) 0.049(2) 0.072(3) -0.007(2) 0.004(2) -0.0110(19)
N1D 0.063(3) 0.045(2) 0.069(3) -0.010(2) 0.013(2) 0.001(2)
N2C 0.048(2) 0.042(2) 0.073(3) -0.005(2) -0.001(2) -0.0066(18)
N2D 0.058(3) 0.053(3) 0.065(3) -0.014(2) 0.001(2) 0.003(2)
N3C 0.045(2) 0.053(3) 0.072(3) -0.004(2) -0.007(2) -0.0050(19)
N3D 0.063(3) 0.048(2) 0.068(3) -0.017(2) 0.005(2) -0.005(2)
N4C 0.047(2) 0.055(3) 0.078(3) 0.003(2) -0.008(2) -0.002(2)
N4D 0.056(3) 0.042(2) 0.082(3) -0.007(2) -0.002(2) -0.003(2)
N5C 0.048(2) 0.066(3) 0.067(3) -0.001(2) 0.001(2) -0.003(2)
N5D 0.063(4) 0.130(7) 0.091(4) -0.011(5) -0.004(4) 0.014(4)
N6C 0.103(6) 0.074(4) 0.093(4) 0.013(4) 0.014(4) 0.033(4)
N6D 0.098(6) 0.092(7) 0.197(13) 0.065(8) 0.039(8) 0.034(5)
C1C 0.047(3) 0.047(3) 0.067(3) -0.013(2) 0.003(2) -0.010(2)
C1D 0.075(4) 0.048(3) 0.057(3) -0.011(2) 0.007(3) 0.008(3)
C2C 0.044(2) 0.039(2) 0.063(3) -0.007(2) 0.005(2) -0.011(2)
C2D 0.081(4) 0.062(3) 0.060(3) -0.025(3) -0.002(3) 0.012(3)
C3C 0.052(3) 0.036(2) 0.072(3) -0.005(2) 0.009(3) -0.010(2)
C3D 0.069(4) 0.070(4) 0.066(3) -0.012(3) 0.006(3) 0.003(3)
C4C 0.051(3) 0.042(3) 0.068(3) -0.007(2) 0.006(2) -0.004(2)
C4D 0.077(4) 0.084(5) 0.058(3) -0.009(3) -0.001(3) 0.025(4)
C5C 0.053(3) 0.050(3) 0.053(2) -0.003(2) 0.005(2) -0.006(2)
C5D 0.072(4) 0.109(6) 0.065(4) -0.013(4) -0.005(3) 0.014(4)
C6C 0.050(3) 0.049(3) 0.063(3) -0.005(2) 0.001(2) -0.011(2)
C6D 0.069(4) 0.099(6) 0.065(4) -0.021(4) 0.003(3) 0.009(4)
C7C 0.053(3) 0.044(3) 0.063(3) -0.002(2) 0.004(2) -0.012(2)
C7D 0.068(4) 0.069(4) 0.066(3) -0.020(3) 0.005(3) 0.001(3)
C8C 0.048(3) 0.053(3) 0.060(3) -0.003(2) -0.006(2) 0.000(2)
C8D 0.048(3) 0.035(2) 0.081(4) -0.005(2) 0.005(3) 0.003(2)
C9C 0.048(3) 0.060(3) 0.066(3) 0.000(3) -0.002(2) -0.001(2)
C9D 0.038(2) 0.039(3) 0.105(5) 0.006(3) 0.001(3) 0.003(2)
C10C 0.056(3) 0.072(4) 0.056(3) 0.010(3) -0.003(3) 0.003(3)
C10D 0.061(3) 0.051(3) 0.099(5) -0.001(3) 0.004(3) -0.004(3)
C11C 0.054(3) 0.095(5) 0.068(4) 0.023(3) 0.002(3) 0.012(3)
C11D 0.062(4) 0.068(4) 0.125(7) 0.028(5) 0.006(4) -0.003(3)
C12C 0.066(4) 0.073(4) 0.073(4) 0.009(3) 0.012(3) 0.023(3)
C12D 0.074(5) 0.062(4) 0.135(8) 0.024(5) 0.031(5) 0.012(3)
C13C 0.089(5) 0.056(3) 0.079(4) 0.014(3) 0.006(4) 0.012(3)
C13D 0.076(5) 0.041(3) 0.187(12) 0.017(5) 0.009(6) 0.009(3)
C14C 0.059(3) 0.054(3) 0.099(5) -0.001(3) 0.002(3) 0.003(3)
C14D 0.053(3) 0.046(3) 0.149(8) -0.007(4) -0.001(4) 0.004(3)
C15C 0.048(3) 0.052(3) 0.057(3) -0.014(2) 0.003(2) -0.008(2)
C15D 0.069(3) 0.048(3) 0.053(3) -0.005(2) 0.014(3) 0.015(3)
C16C 0.052(3) 0.050(3) 0.058(3) -0.013(2) -0.001(2) -0.005(2)
C16D 0.058(3) 0.056(3) 0.059(3) -0.011(2) 0.008(3) 0.002(3)
C17C 0.045(3) 0.060(3) 0.067(3) -0.016(3) 0.004(2) -0.003(2)
C17D 0.073(4) 0.049(3) 0.060(3) -0.008(2) 0.010(3) 0.014(3)
C18C 0.043(3) 0.060(3) 0.091(4) -0.021(3) 0.007(3) -0.010(2)
C18D 0.059(3) 0.055(3) 0.070(3) 0.001(3) 0.017(3) 0.003(3)
C19C 0.051(3) 0.049(3) 0.079(3) -0.014(3) 0.005(3) -0.008(2)
C19D 0.079(4) 0.044(3) 0.089(4) 0.000(3) 0.029(3) 0.001(3)
C20C 0.041(2) 0.059(3) 0.074(3) -0.013(3) 0.007(2) -0.006(2)
C20D 0.067(4) 0.057(3) 0.075(4) 0.004(3) 0.031(3) 0.011(3)
C21C 0.054(3) 0.050(3) 0.098(5) -0.012(3) -0.008(3) -0.002(2)
C21D 0.064(3) 0.040(2) 0.080(4) -0.004(3) 0.018(3) 0.000(2)
C21E 0.079(4) 0.044(3) 0.089(4) 0.000(3) 0.029(3) 0.001(3)
C22C 0.054(3) 0.054(3) 0.091(4) -0.009(3) -0.016(3) 0.000(3)
C22D 0.134(7) 0.097(6) 0.077(4) -0.013(4) 0.011(4) -0.050(5)
C22E 0.079(4) 0.044(3) 0.089(4) 0.000(3) 0.029(3) 0.001(3)
C23C 0.083(5) 0.055(3) 0.088(4) -0.012(3) -0.009(4) -0.018(3)
C23D 0.134(7) 0.097(6) 0.077(4) -0.013(4) 0.011(4) -0.050(5)
C23E 0.104(14) 0.134(18) 0.111(15) -0.012(13) -0.045(13) -0.027(13)
C24C 0.083(5) 0.061(4) 0.089(5) 0.005(3) -0.016(4) -0.028(4)
C24D 0.120(9) 0.106(8) 0.108(7) 0.023(5) -0.041(6) -0.060(7)
C24E 0.104(14) 0.134(18) 0.111(15) -0.012(13) -0.045(13) -0.027(13)
C25C 0.067(4) 0.100(6) 0.090(5) 0.021(4) -0.003(4) -0.033(4)
C25D 0.127(14) 0.100(14) 0.116(15) 0.002(10) -0.059(12) -0.059(12)
C25E 0.102(19) 0.074(18) 0.046(11) -0.014(10) -0.035(11) -0.020(16)
C26C 0.056(3) 0.091(5) 0.087(4) 0.007(4) -0.016(3) -0.031(3)
C26D 0.062(7) 0.167(17) 0.119(12) 0.053(12) -0.024(8) -0.045(9)
C26E 0.053(6) 0.073(8) 0.062(7) 0.006(6) -0.015(5) -0.021(6)
C27C 0.084(5) 0.139(9) 0.093(5) -0.021(5) 0.010(5) -0.069(6)
C27D 0.077(6) 0.087(7) 0.088(8) -0.008(7) -0.005(7) -0.002(5)
C27E 0.077(6) 0.087(7) 0.088(8) -0.008(7) -0.005(7) -0.002(5)
C28C 0.042(3) 0.099(5) 0.088(4) -0.021(4) 0.003(3) -0.017(3)
C28D 0.058(4) 0.055(4) 0.084(8) 0.001(4) 0.002(4) 0.006(3)
C28E 0.058(4) 0.055(4) 0.084(8) 0.001(4) 0.002(4) 0.006(3)
K1 0.0600(6) 0.0583(7) 0.0603(6) -0.0023(5) 0.0019(5) 0.0151(5)
O1A 0.0456(18) 0.0452(19) 0.064(2) 0.0006(16) 0.0021(17) 0.0031(15)
O1B 0.068(3) 0.046(2) 0.093(3) -0.023(2) -0.001(2) -0.0026(19)
O2A 0.048(2) 0.058(3) 0.226(9) -0.015(4) -0.027(4) 0.001(2)
O2B 0.057(2) 0.0450(19) 0.088(3) -0.016(2) 0.009(2) 0.0001(17)
O3A 0.055(2) 0.065(3) 0.121(4) -0.020(3) -0.006(3) -0.004(2)
O3B 0.093(4) 0.125(5) 0.090(4) -0.017(4) -0.006(3) -0.056(4)
O4A 0.049(2) 0.077(3) 0.105(4) -0.015(3) 0.002(2) 0.009(2)
O4B 0.058(3) 0.157(7) 0.140(6) -0.024(6) -0.002(4) -0.027(4)
O5A 0.083(4) 0.070(3) 0.176(7) -0.020(4) 0.033(5) -0.028(3)
O5B 0.098(6) 0.193(12) 0.222(12) -0.146(11) -0.016(7) 0.027(6)
O6A 0.137(6) 0.059(3) 0.127(5) 0.003(3) -0.004(5) -0.030(4)
O6B 0.124(6) 0.068(4) 0.284(16) -0.072(7) -0.035(8) 0.020(4)
O7A 0.053(2) 0.0446(19) 0.071(2) 0.0054(17) 0.0000(18) 0.0047(16)
O7B 0.081(3) 0.052(2) 0.100(3) 0.011(2) 0.025(3) 0.017(2)
O8A 0.058(2) 0.048(2) 0.075(2) -0.0002(18) 0.003(2) 0.0114(17)
O8B 0.116(4) 0.068(3) 0.067(3) 0.006(2) 0.004(3) 0.029(3)
O9A 0.061(2) 0.059(2) 0.071(2) -0.006(2) 0.001(2) 0.0148(19)
O9B 0.091(4) 0.088(4) 0.081(3) 0.002(3) -0.005(3) 0.028(3)
O10A 0.060(2) 0.060(2) 0.067(2) -0.0051(19) -0.0037(19) 0.0152(19)
O10B 0.062(3) 0.087(3) 0.080(3) -0.015(3) 0.000(2) 0.016(2)
O11A 0.0494(19) 0.053(2) 0.067(2) -0.0066(18) -0.0022(18) 0.0083(16)
O11B 0.055(2) 0.066(3) 0.078(3) -0.007(2) 0.010(2) 0.0118(19)
N1A 0.042(2) 0.045(2) 0.077(3) 0.003(2) -0.001(2) 0.0003(18)
N1B 0.060(3) 0.042(2) 0.066(3) -0.0046(19) 0.004(2) -0.005(2)
N2A 0.045(2) 0.046(2) 0.075(3) -0.004(2) 0.005(2) 0.0029(18)
N2B 0.063(3) 0.042(2) 0.066(3) -0.002(2) -0.003(2) -0.013(2)
N3A 0.044(2) 0.045(2) 0.078(3) 0.011(2) -0.001(2) 0.0005(18)
N3B 0.053(2) 0.043(2) 0.074(3) -0.002(2) 0.000(2) -0.0017(19)
N4A 0.055(2) 0.043(2) 0.074(3) 0.008(2) 0.001(2) 0.0005(19)
N4B 0.048(2) 0.042(2) 0.099(4) -0.010(2) 0.002(3) -0.0018(19)
N5A 0.049(2) 0.067(3) 0.067(3) -0.004(2) -0.002(2) 0.008(2)
N5B 0.072(4) 0.112(6) 0.072(4) 0.008(4) -0.005(3) -0.028(4)
N6A 0.095(5) 0.058(3) 0.094(4) -0.006(3) 0.018(4) -0.018(3)
N6B 0.068(4) 0.067(5) 0.286(19) -0.076(8) -0.028(7) 0.011(3)
C1A 0.048(3) 0.045(3) 0.057(3) 0.009(2) 0.003(2) 0.001(2)
C1B 0.056(3) 0.048(3) 0.062(3) -0.005(2) -0.001(3) -0.006(2)
C2A 0.044(2) 0.052(3) 0.059(3) 0.008(2) 0.003(2) 0.005(2)
C2B 0.059(3) 0.057(3) 0.056(3) -0.002(2) 0.000(3) -0.012(3)
C3A 0.048(3) 0.039(2) 0.066(3) 0.005(2) 0.002(2) 0.006(2)
C3B 0.067(3) 0.056(3) 0.069(3) -0.004(3) -0.011(3) -0.016(3)
C4A 0.052(3) 0.041(2) 0.064(3) 0.002(2) 0.002(2) 0.000(2)
C4B 0.073(4) 0.062(3) 0.065(3) -0.001(3) -0.008(3) -0.014(3)
C5A 0.052(3) 0.050(3) 0.058(3) 0.007(2) 0.000(2) 0.004(2)
C5B 0.074(4) 0.086(5) 0.062(3) 0.010(3) -0.013(3) -0.035(4)
C6A 0.049(3) 0.050(3) 0.079(4) -0.003(3) 0.002(3) 0.013(2)
C6B 0.063(4) 0.083(4) 0.063(3) 0.002(3) -0.002(3) -0.006(3)
C7A 0.050(3) 0.045(3) 0.077(3) 0.000(3) 0.002(3) 0.005(2)
C7B 0.074(4) 0.064(3) 0.060(3) 0.005(3) -0.003(3) -0.008(3)
C8A 0.050(3) 0.050(3) 0.080(4) -0.002(3) 0.009(3) -0.006(2)
C8B 0.043(2) 0.046(3) 0.080(4) -0.003(3) 0.001(3) 0.000(2)
C9A 0.059(3) 0.050(3) 0.062(3) -0.001(2) 0.013(3) -0.005(2)
C9B 0.039(3) 0.051(3) 0.128(6) -0.019(4) 0.000(3) -0.006(2)
C10A 0.063(3) 0.049(3) 0.070(3) -0.008(3) 0.010(3) -0.007(3)
C10B 0.051(3) 0.060(4) 0.129(7) -0.040(4) -0.014(4) 0.004(3)
C11A 0.057(3) 0.078(4) 0.071(4) -0.010(3) 0.012(3) -0.017(3)
C11B 0.059(4) 0.082(5) 0.170(10) -0.075(7) -0.017(5) 0.016(4)
C12A 0.077(4) 0.062(4) 0.068(3) -0.002(3) 0.005(3) -0.014(3)
C12B 0.043(3) 0.064(5) 0.177(11) -0.059(6) -0.016(5) 0.008(3)
C13A 0.078(4) 0.058(3) 0.078(4) -0.001(3) 0.011(3) -0.007(3)
C13B 0.050(3) 0.055(4) 0.180(11) -0.031(5) -0.010(5) 0.004(3)
C14A 0.069(4) 0.051(3) 0.070(3) 0.006(3) 0.001(3) 0.001(3)
C14B 0.045(3) 0.036(3) 0.157(8) 0.003(4) -0.001(4) -0.008(2)
C15A 0.048(3) 0.045(3) 0.057(3) 0.000(2) -0.005(2) 0.003(2)
C15B 0.056(3) 0.049(3) 0.054(3) -0.005(2) 0.005(2) -0.006(2)
C16A 0.052(3) 0.046(3) 0.057(3) -0.002(2) 0.004(2) -0.004(2)
C16B 0.061(3) 0.041(3) 0.062(3) -0.004(2) 0.005(3) 0.003(2)
C17A 0.047(3) 0.054(3) 0.057(3) 0.004(2) 0.002(2) -0.005(2)
C17B 0.058(3) 0.049(3) 0.068(3) -0.007(2) 0.008(3) -0.004(2)
C18A 0.045(3) 0.057(3) 0.054(3) -0.005(2) 0.001(2) 0.002(2)
C18B 0.061(3) 0.048(3) 0.058(3) -0.008(2) 0.013(3) 0.006(2)
C19A 0.055(3) 0.048(3) 0.058(3) 0.004(2) 0.001(2) 0.004(2)
C19B 0.069(3) 0.051(3) 0.064(3) -0.009(2) 0.016(3) 0.015(3)
C20A 0.048(3) 0.048(3) 0.059(3) 0.002(2) -0.001(2) -0.001(2)
C20B 0.065(3) 0.042(2) 0.053(2) -0.002(2) 0.010(2) -0.004(2)
C21A 0.054(3) 0.047(3) 0.076(3) 0.004(3) -0.003(3) 0.006(2)
C21B 0.087(5) 0.053(3) 0.079(4) 0.007(3) 0.017(4) 0.008(3)
C22A 0.062(3) 0.040(3) 0.076(3) -0.001(2) -0.002(3) 0.005(2)
C22B 0.101(5) 0.064(4) 0.078(4) 0.002(3) 0.004(4) 0.021(4)
C23A 0.065(3) 0.044(3) 0.091(4) 0.004(3) 0.012(3) 0.010(3)
C23B 0.094(6) 0.076(5) 0.083(4) 0.003(4) 0.005(4) 0.037(4)
C24A 0.070(4) 0.047(3) 0.080(4) -0.002(3) 0.004(3) 0.014(3)
C24B 0.099(6) 0.113(7) 0.075(4) 0.000(4) 0.002(4) 0.047(6)
C25A 0.062(3) 0.062(4) 0.081(4) -0.006(3) 0.012(3) 0.019(3)
C25B 0.094(6) 0.100(6) 0.092(5) -0.014(5) -0.022(5) 0.031(5)
C26A 0.056(3) 0.062(3) 0.074(4) -0.006(3) 0.007(3) 0.012(3)
C26B 0.064(4) 0.113(7) 0.110(6) -0.023(6) -0.008(4) 0.032(5)
C27A 0.050(3) 0.064(4) 0.094(5) 0.004(3) 0.009(3) 0.010(3)
C27B 0.066(4) 0.079(4) 0.083(4) -0.019(4) -0.008(3) 0.006(3)
C28A 0.047(3) 0.071(4) 0.064(3) 0.001(3) 0.005(2) 0.007(3)
C28B 0.060(3) 0.058(3) 0.071(3) -0.010(3) 0.005(3) 0.003(3)
O21 0.069(7) 0.077(8) 0.124(10) 0.001(9) -0.001(9) -0.017(7)
N10 0.063(11) 0.042(9) 0.076(12) -0.021(9) 0.005(10) -0.026(9)
C38 0.069(7) 0.077(8) 0.124(10) 0.001(9) -0.001(9) -0.017(7)
C39 0.035(9) 0.037(9) 0.11(2) 0.035(12) -0.017(11) -0.004(7)
C40 0.09(2) 0.081(19) 0.078(17) 0.018(14) 0.034(17) 0.017(16)
O19 0.072(6) 0.083(7) 0.147(12) -0.010(8) 0.018(8) -0.002(6)
N8 0.054(4) 0.118(7) 0.125(6) -0.048(6) -0.005(4) 0.016(4)
C32 0.054(4) 0.118(7) 0.125(6) -0.048(6) -0.005(4) 0.016(4)
C33 0.054(4) 0.118(7) 0.125(6) -0.048(6) -0.005(4) 0.016(4)
C34 0.054(4) 0.118(7) 0.125(6) -0.048(6) -0.005(4) 0.016(4)
O18 0.063(5) 0.054(5) 0.151(11) -0.008(6) -0.032(7) 0.031(5)
N7 0.029(3) 0.031(4) 0.095(6) -0.010(4) -0.004(4) 0.003(3)
C29 0.037(5) 0.082(9) 0.123(12) -0.063(10) -0.015(7) 0.005(6)
C30 0.038(5) 0.062(6) 0.076(7) -0.008(5) 0.008(5) -0.003(5)
C31 0.038(5) 0.037(5) 0.096(8) -0.004(5) -0.012(5) -0.001(4)
O24 0.055(8) 0.036(9) 0.070(10) -0.010(7) 0.012(7) 0.011(6)
C43 0.055(8) 0.036(9) 0.070(10) -0.010(7) 0.012(7) 0.011(6)
O22 0.083(5) 0.057(4) 0.115(7) -0.012(4) -0.017(5) 0.016(4)
C41 0.083(5) 0.057(4) 0.115(7) -0.012(4) -0.017(5) 0.016(4)
O23 0.092(8) 0.155(13) 0.158(13) 0.031(11) 0.041(9) -0.013(8)
C42 0.092(8) 0.155(13) 0.158(13) 0.031(11) 0.041(9) -0.013(8)
O20 0.042(10) 0.084(15) 0.20(3) 0.004(18) 0.030(15) 0.011(9)
N9 0.012(9) 0.08(2) 0.22(5) 0.00(3) 0.021(16) 0.007(10)
C35 0.042(10) 0.084(15) 0.20(3) 0.004(18) 0.030(15) 0.011(9)
C36 0.030(11) 0.040(13) 0.15(3) -0.021(18) 0.016(16) 0.000(10)
C37 0.052(17) 0.14(4) 0.07(2) 0.00(2) -0.018(16) 0.00(2)
O17 0.107(9) 0.077(8) 0.110(9) -0.001(6) -0.016(6) 0.021(6)
O12 0.069(3) 0.083(3) 0.119(4) 0.008(3) -0.001(3) -0.011(3)
O16 0.059(2) 0.061(2) 0.071(2) -0.0036(19) -0.006(2) -0.0050(19)
O14 0.120(6) 0.082(4) 0.172(8) 0.010(5) 0.014(6) -0.004(4)
F2 0.079(2) 0.0534(18) 0.074(2) -0.0101(16) 0.0010(18) -0.0083(17)
F1 0.101(3) 0.0509(19) 0.096(3) -0.0032(19) -0.005(3) 0.021(2)
O13 0.094(4) 0.103(5) 0.130(6) -0.027(4) 0.006(4) -0.011(4)
O15 0.086(7) 0.087(8) 0.127(10) 0.034(8) -0.006(8) -0.005(6)

loop_
_atom_type_symbol
_atom_type_description
_atom_type_scat_dispersion_real
_atom_type_scat_dispersion_imag
_atom_type_scat_source
C C 0.0181 0.0091 'International Tables Vol C Tables 4.2.6.8 and 6.1.1.4'
H H 0.0000 0.0000 'International Tables Vol C Tables 4.2.6.8 and 6.1.1.4'
F F 0.0727 0.0534 'International Tables Vol C Tables 4.2.6.8 and 6.1.1.4'
K K 0.3868 1.0657 'International Tables Vol C Tables 4.2.6.8 and 6.1.1.4'
N N 0.0311 0.0180 'International Tables Vol C Tables 4.2.6.8 and 6.1.1.4'
O O 0.0492 0.0322 'International Tables Vol C Tables 4.2.6.8 and 6.1.1.4'

loop_
_exptl_crystal_face_index_h
_exptl_crystal_face_index_k
_exptl_crystal_face_index_l
_exptl_crystal_face_perp_dist
_exptl_oxdiff_crystal_face_indexfrac_h
_exptl_oxdiff_crystal_face_indexfrac_k
_exptl_oxdiff_crystal_face_indexfrac_l
_exptl_oxdiff_crystal_face_x
_exptl_oxdiff_crystal_face_y
_exptl_oxdiff_crystal_face_z
22 -22 -4 0.0850 22.0081 -21.9982 -4.0020 0.0569 -0.5831 0.8511
-22 22 4 0.0850 -22.0081 21.9982 4.0020 -0.0569 0.5831 -0.8511
20 -2 14 0.0581 19.9999 -2.0067 14.0051 0.9317 0.0665 0.2947
-18 -18 10 0.0959 -17.9980 -18.0046 9.9991 -0.0692 0.8082 0.5763
18 18 -10 0.0959 17.9980 18.0046 -9.9991 0.0692 -0.8082 -0.5763
-14 -16 -12 0.0551 -13.9949 -15.9943 -12.0062 -0.8887 -0.0843 0.3680
-7 -25 -7 0.0617 -6.9928 -24.9967 -7.0054 -0.6278 -0.0374 0.7537
16 -10 -14 0.0819 16.0059 -9.9935 -14.0038 -0.3673 -0.8411 0.3322
-26 18 -6 0.0633 -26.0058 18.0029 -6.0015 -0.5778 0.3192 -0.8145
-18 16 -12 0.0649 -18.0038 16.0057 -12.0027 -0.6950 -0.0723 -0.7428
-28 -14 -4 0.0529 -27.9977 -13.9980 -4.0049 -0.7995 0.5137 0.2747

loop_
_geom_angle_atom_site_label_1
_geom_angle_atom_site_label_2
_geom_angle_atom_site_label_3
_geom_angle
O7C K2 O9E 165.6(7)
O7D K2 O7C 68.35(19)
O7D K2 O8C 70.07(18)
O7D K2 O10C 160.33(18)
O7D K2 O11C 105.02(18)
O7E K2 O7C 79.7(5)
O7E K2 O8E 57.6(5)
O7E K2 O9E 102.7(10)
O7E K2 O10C 163.6(4)
O7E K2 O11C 113.5(4)
O8C K2 O7C 56.49(13)
O8C K2 O7E 76.6(5)
O8C K2 O8E 66.6(7)
O8C K2 O9E 109.9(7)
O8C K2 O10C 116.53(16)
O8C K2 O11C 101.44(17)
O8D K2 O7C 119.3(4)
O8D K2 O7D 61.0(3)
O8D K2 O8C 75.9(4)
O8D K2 O9C 97.9(3)
O8D K2 O9D 65.3(5)
O8D K2 O10C 137.4(3)
O8D K2 O11C 165.9(3)
O8D K2 O11D 86.8(5)
O8E K2 O7C 114.8(6)
O8E K2 O9E 57.5(9)
O9C K2 O7C 90.50(15)
O9C K2 O7D 130.57(19)
O9C K2 O7E 134.2(4)
O9C K2 O8C 61.22(15)
O9C K2 O8E 88.1(5)
O9C K2 O9E 77.6(9)
O9C K2 O10C 61.88(17)
O9C K2 O11C 92.67(16)
O9C K2 O11D 173.6(4)
O9D K2 O7C 167.1(3)
O9D K2 O7D 121.7(4)
O9D K2 O8C 116.9(3)
O9D K2 O9C 76.7(3)
O9D K2 O10C 73.3(4)
O9D K2 O11C 126.6(4)
O9D K2 O11D 101.6(4)
O10C K2 O7C 99.06(15)
O10C K2 O8E 135.1(4)
O10C K2 O9E 82.6(8)
O10C K2 O11C 56.24(13)
O11C K2 O7C 51.01(14)
O11C K2 O8E 165.7(6)
O11C K2 O9E 136.5(8)
O11D K2 O7C 90.9(2)
O11D K2 O7D 55.7(3)
O11D K2 O8C 124.5(3)
O11D K2 O10C 111.7(4)
O11D K2 O11C 83.4(4)
C19C O7C K2 100.0(4)
C19C O7C C21C 117.6(5)
C21C O7C K2 113.3(4)
C19D O7D K2 122.9(5)
C19D O7D C21D 116.8(7)
C21D O7D K2 110.6(5)
C19D O7E K2 118.8(11)
C21E O7E K2 123.7(13)
C21E O7E C19D 117.4(16)
C22C O8C K2 122.0(4)
C23C O8C K2 107.0(4)
C23C O8C C22C 114.3(6)
C22D O8D K2 116.8(9)
C22D O8D C23D 114.0(12)
C23D O8D K2 113.8(11)
C22E O8E K2 113.6(16)
C22E O8E C23E 113.1(19)
C23E O8E K2 125(2)
C24C O9C K2 118.5(4)
C24C O9C C25C 112.5(6)
C25C O9C K2 116.6(5)
C24D O9D K2 109.7(11)
C24D O9D C25D 111.8(16)
C25D O9D K2 121.5(10)
C24E O9E K2 104(2)
C25E O9E K2 127(2)
C25E O9E C24E 128(3)
C26C O10C K2 107.5(5)
C27C O10C K2 119.3(4)
C27C O10C C26C 114.6(7)
C26D O10D K2 106.2(8)
C27D O10D K2 115.4(7)
C27D O10D C26D 112.2(10)
C26E O10E K2 100.5(12)
C26E O10E C27E 117(2)
C27E O10E K2 88.9(18)
C18C O11C K2 100.8(4)
C18C O11C C28C 121.4(6)
C28C O11C K2 114.3(5)
C18D O11D K2 125.4(9)
C18D O11D C28D 114.6(13)
C28D O11D K2 119.3(10)
C18D O11E K2 111(2)
C18D O11E C28E 122(3)
C28E O11E K2 114(3)
C1C N1C H1C 116.9
C1C N1C C15C 126.1(5)
C15C N1C H1C 116.9
C1D N1D H1D 116.4
C1D N1D C15D 127.3(5)
C15D N1D H1D 116.4
C1C N2C H2C 116.7
C1C N2C C2C 126.6(5)
C2C N2C H2C 116.7
C1D N2D H2D 116.0
C1D N2D C2D 128.0(6)
C2D N2D H2D 116.0
C8C N3C H3C 116.6
C8C N3C C16C 126.9(5)
C16C N3C H3C 116.6
C8D N3D H3D 119.6
C8D N3D C16D 120.8(5)
C16D N3D H3D 119.6
C8C N4C H4C 115.9
C9C N4C H4C 115.9
C9C N4C C8C 128.3(5)
C8D N4D H4D 116.1
C8D N4D C9D 127.9(6)
C9D N4D H4D 116.1
O3C N5C O4C 123.4(5)
O3C N5C C5C 119.4(5)
O4C N5C C5C 117.2(5)
O3D N5D C5D 116.1(10)
O4D N5D O3D 123.3(9)
O4D N5D C5D 120.6(10)
O5C N6C C12C 117.2(9)
O6C N6C O5C 124.7(8)
O6C N6C C12C 118.1(9)
O5D N6D C12D 119.3(11)
O6D N6D O5D 124.4(13)
O6D N6D C12D 116.2(16)
O1C C1C N1C 123.1(5)
O1C C1C N2C 123.9(6)
N1C C1C N2C 113.0(5)
O1D C1D N1D 123.4(7)
O1D C1D N2D 123.2(6)
N2D C1D N1D 113.4(5)
N2C C2C C7C 116.7(5)
C3C C2C N2C 123.6(5)
C3C C2C C7C 119.7(5)
N2D C2D C3D 123.3(7)
N2D C2D C7D 118.3(7)
C7D C2D C3D 118.4(7)
C2C C3C H3CA 119.8
C4C C3C C2C 120.5(5)
C4C C3C H3CA 119.8
C2D C3D H3DA 121.1
C4D C3D C2D 117.7(8)
C4D C3D H3DA 121.1
C3C C4C H4CA 120.5
C3C C4C C5C 119.1(6)
C5C C4C H4CA 120.5
C3D C4D H4DA 118.2
C5D C4D C3D 123.6(8)
C5D C4D H4DA 118.2
C4C C5C N5C 117.3(5)
C6C C5C N5C 121.7(5)
C6C C5C C4C 121.0(6)
C4D C5D N5D 122.9(9)
C4D C5D C6D 121.1(8)
C6D C5D N5D 115.9(9)
C5C C6C H6C 120.1
C7C C6C C5C 119.8(5)
C7C C6C H6C 120.1
C5D C6D H6D 121.7
C7D C6D C5D 116.6(9)
C7D C6D H6D 121.7
C2C C7C H7C 120.1
C6C C7C C2C 119.9(6)
C6C C7C H7C 120.1
C2D C7D H7D 118.7
C6D C7D C2D 122.6(8)
C6D C7D H7D 118.7
O2C C8C N3C 123.9(6)
O2C C8C N4C 125.2(6)
N3C C8C N4C 110.8(5)
O2D C8D N3D 123.1(5)
O2D C8D N4D 122.3(6)
N3D C8D N4D 114.6(6)
N4C C9C C10C 123.8(6)
N4C C9C C14C 116.7(6)
C14C C9C C10C 119.5(6)
N4D C9D C10D 122.0(6)
C14D C9D N4D 116.0(8)
C14D C9D C10D 121.9(8)
C9C C10C H10C 120.9
C11C C10C C9C 118.1(7)
C11C C10C H10C 120.9
C9D C10D H10D 120.8
C11D C10D C9D 118.5(7)
C11D C10D H10D 120.8
C10C C11C H11C 119.5
C12C C11C C10C 121.1(7)
C12C C11C H11C 119.5
C10D C11D H11D 120.7
C10D C11D C12D 118.7(10)
C12D C11D H11D 120.7
C11C C12C N6C 120.4(7)
C11C C12C C13C 121.6(7)
C13C C12C N6C 118.0(8)
C11D C12D N6D 117.2(12)
C13D C12D N6D 119.4(10)
C13D C12D C11D 123.4(9)
C12C C13C H13C 121.5
C14C C13C C12C 116.9(8)
C14C C13C H13C 121.5
C12D C13D H13D 121.0
C12D C13D C14D 117.9(8)
C14D C13D H13D 121.0
C9C C14C C13C 122.7(7)
C9C C14C H14C 118.7
C13C C14C H14C 118.7
C9D C14D C13D 119.6(11)
C9D C14D H14D 120.2
C13D C14D H14D 120.2
C16C C15C N1C 120.3(5)
C16C C15C C20C 119.4(5)
C20C C15C N1C 120.3(5)
N1D C15D C20D 122.5(6)
C16D C15D N1D 119.3(6)
C16D C15D C20D 118.2(6)
C15C C16C N3C 117.0(5)
C15C C16C C17C 120.0(5)
C17C C16C N3C 122.9(5)
C15D C16D N3D 120.7(6)
C15D C16D C17D 120.4(6)
C17D C16D N3D 118.9(6)
C16C C17C H17C 119.8
C18C C17C C16C 120.4(6)
C18C C17C H17C 119.8
C16D C17D H17D 119.6
C18D C17D C16D 120.8(6)
C18D C17D H17D 119.6
O11C C18C K2 56.3(4)
O11C C18C C17C 125.8(6)
O11C C18C C19C 114.2(6)
C17C C18C K2 133.9(5)
C17C C18C C19C 119.9(6)
C19C C18C K2 79.1(4)
O11D C18D C17D 126.6(10)
O11D C18D C19D 114.0(10)
O11E C18D C17D 120(2)
O11E C18D C19D 119(2)
C17D C18D C19D 119.2(6)
O7C C19C K2 57.1(3)
O7C C19C C18C 114.7(5)
O7C C19C C20C 125.6(6)
C18C C19C K2 77.6(4)
C20C C19C K2 134.7(5)
C20C C19C C18C 119.7(6)
O7D C19D C18D 118.9(7)
C18D C19D O7E 110.4(11)
C20D C19D O7D 119.5(7)
C20D C19D O7E 127.7(11)
C20D C19D C18D 120.6(6)
C15C C20C H20C 119.8
C19C C20C C15C 120.5(5)
C19C C20C H20C 119.8
C15D C20D H20D 119.6
C19D C20D C15D 120.7(6)
C19D C20D H20D 119.6
O7C C21C H21A 110.8
O7C C21C H21B 110.8
O7C C21C C22C 104.8(5)
H21A C21C H21B 108.9
C22C C21C H21A 110.8
C22C C21C H21B 110.8
O7D C21D H21C 110.7
O7D C21D H21D 110.7
O7D C21D C22D 105.1(10)
H21C C21D H21D 108.8
C22D C21D H21C 110.7
C22D C21D H21D 110.7
O7E C21E H21E 110.3
O7E C21E H21F 110.3
O7E C21E C22E 107(2)
H21E C21E H21F 108.6
C22E C21E H21E 110.3
C22E C21E H21F 110.3
O8C C22C C21C 107.7(6)
O8C C22C H22A 110.2
O8C C22C H22B 110.2
C21C C22C H22A 110.2
C21C C22C H22B 110.2
H22A C22C H22B 108.5
O8D C22D C21D 106.9(11)
O8D C22D H22C 110.3
O8D C22D H22D 110.3
C21D C22D H22C 110.3
C21D C22D H22D 110.3
H22C C22D H22D 108.6
O8E C22E C21E 117(2)
O8E C22E H22E 108.0
O8E C22E H22F 108.0
C21E C22E H22E 108.0
C21E C22E H22F 108.0
H22E C22E H22F 107.3
K2 C23C H23A 159.7
K2 C23C H23B 82.5
O8C C23C K2 50.3(4)
O8C C23C H23A 109.4
O8C C23C H23B 109.4
O8C C23C C24C 111.0(6)
H23A C23C H23B 108.0
C24C C23C K2 82.0(4)
C24C C23C H23A 109.4
C24C C23C H23B 109.4
O8D C23D H23C 108.7
O8D C23D H23D 108.7
O8D C23D C24D 114.2(12)
H23C C23D H23D 107.6
C24D C23D H23C 108.7
C24D C23D H23D 108.7
O8E C23E H23E 111.8
O8E C23E H23F 111.8
O8E C23E C24E 100(3)
H23E C23E H23F 109.5
C24E C23E H23E 111.8
C24E C23E H23F 111.8
O9C C24C C23C 109.0(7)
O9C C24C H24A 109.9
O9C C24C H24B 109.9
C23C C24C H24A 109.9
C23C C24C H24B 109.9
H24A C24C H24B 108.3
K2 C24D H24C 153.8
K2 C24D H24D 92.9
O9D C24D K2 48.0(8)
O9D C24D C23D 116.0(14)
O9D C24D H24C 108.3
O9D C24D H24D 108.3
C23D C24D K2 79.7(8)
C23D C24D H24C 108.3
C23D C24D H24D 108.3
H24C C24D H24D 107.4
O9E C24E C23E 135(4)
O9E C24E H24E 103.5
O9E C24E H24F 103.5
C23E C24E H24E 103.5
C23E C24E H24F 103.5
H24E C24E H24F 105.3
O9C C25C H25A 109.4
O9C C25C H25B 109.4
O9C C25C C26C 111.2(7)
H25A C25C H25B 108.0
C26C C25C H25A 109.4
C26C C25C H25B 109.4
O9D C25D H25C 110.0
O9D C25D H25D 110.0
O9D C25D C26D 108.3(14)
H25C C25D H25D 108.4
C26D C25D H25C 110.0
C26D C25D H25D 110.0
O9E C25E H25E 110.9
O9E C25E H25F 110.9
O9E C25E C26E 104(2)
H25E C25E H25F 108.9
C26E C25E H25E 110.9
C26E C25E H25F 110.9
O10C C26C C25C 114.6(6)
O10C C26C H26A 108.6
O10C C26C H26B 108.6
C25C C26C H26A 108.6
C25C C26C H26B 108.6
H26A C26C H26B 107.6
O10D C26D C25D 115.6(12)
O10D C26D H26C 108.4
O10D C26D H26D 108.4
C25D C26D H26C 108.4
C25D C26D H26D 108.4
H26C C26D H26D 107.4
O10E C26E C25E 117(2)
O10E C26E H26E 108.1
O10E C26E H26F 108.1
C25E C26E H26E 108.1
C25E C26E H26F 108.1
H26E C26E H26F 107.3
O10C C27C H27A 109.7
O10C C27C H27B 109.7
O10C C27C C28C 109.8(7)
H27A C27C H27B 108.2
C28C C27C H27A 109.7
C28C C27C H27B 109.7
O10D C27D H27C 111.2
O10D C27D H27D 111.2
O10D C27D C28D 102.9(14)
H27C C27D H27D 109.1
C28D C27D H27C 111.2
C28D C27D H27D 111.2
K2 C27E H27E 53.4
K2 C27E H27F 152.9
O10E C27E K2 66.4(15)
O10E C27E H27E 110.3
O10E C27E H27F 110.3
O10E C27E C28E 107(3)
H27E C27E H27F 108.6
C28E C27E K2 96(3)
C28E C27E H27E 110.3
C28E C27E H27F 110.3
O11C C28C C27C 107.1(8)
O11C C28C H28A 110.3
O11C C28C H28B 110.3
C27C C28C H28A 110.3
C27C C28C H28B 110.3
H28A C28C H28B 108.5
O11D C28D C27D 113.2(13)
O11D C28D H28C 108.9
O11D C28D H28D 108.9
C27D C28D H28C 108.9
C27D C28D H28D 108.9
H28C C28D H28D 107.7
O11E C28E C27E 105(3)
O11E C28E H28E 110.8
O11E C28E H28F 110.8
C27E C28E H28E 110.8
C27E C28E H28F 110.8
H28E C28E H28F 108.9
O7A K1 O11A 54.30(12)
O7A K1 C19B 67.14(14)
O7B K1 O7A 81.35(16)
O7B K1 O8A 76.80(16)
O7B K1 O8B 56.95(16)
O7B K1 O9A 125.64(16)
O7B K1 O9B 95.62(19)
O7B K1 O10A 171.14(15)
O7B K1 O10B 105.07(17)
O7B K1 O11A 109.54(13)
O7B K1 O11B 52.84(15)
O7B K1 C19B 21.27(15)
O8A K1 O7A 55.63(12)
O8A K1 O11A 107.08(13)
O8A K1 O11B 122.87(13)
O8A K1 C19B 82.26(15)
O8B K1 O7A 116.53(18)
O8B K1 O8A 68.76(17)
O8B K1 O9A 75.90(15)
O8B K1 O9B 61.4(2)
O8B K1 O10B 115.66(19)
O8B K1 O11A 166.19(16)
O8B K1 O11B 98.52(15)
O8B K1 C19B 78.18(17)
O9A K1 O7A 99.16(13)
O9A K1 O8A 60.93(13)
O9A K1 O11A 114.25(13)
O9A K1 O11B 171.93(15)
O9A K1 C19B 140.63(16)
O9B K1 O7A 176.97(16)
O9B K1 O8A 123.83(18)
O9B K1 O9A 82.62(16)
O9B K1 O10B 60.26(19)
O9B K1 O11A 127.20(18)
O9B K1 O11B 89.59(16)
O9B K1 C19B 109.94(17)
O10A K1 O7A 93.43(13)
O10A K1 O8A 106.21(14)
O10A K1 O8B 131.88(15)
O10A K1 O9A 62.10(14)
O10A K1 O9B 89.57(17)
O10A K1 O10B 71.34(15)
O10A K1 O11A 61.67(12)
O10A K1 O11B 120.22(15)
O10A K1 C19B 149.93(15)
O10B K1 O7A 120.39(15)
O10B K1 O8A 175.56(16)
O10B K1 O9A 119.75(15)
O10B K1 O11A 68.53(15)
O10B K1 O11B 57.11(14)
O10B K1 C19B 98.07(16)
O11A K1 C19B 88.27(14)
O11B K1 O7A 88.53(13)
O11B K1 O11A 72.29(13)
O11B K1 C19B 41.04(15)
C19A O7A K1 113.0(3)
C19A O7A C21A 117.9(4)
C21A O7A K1 118.1(3)
C19B O7B K1 111.8(4)
C19B O7B C21B 120.5(6)
C21B O7B K1 117.9(4)
C22A O8A K1 120.5(3)
C22A O8A C23A 113.6(5)
C23A O8A K1 107.9(4)
C22B O8B K1 120.3(4)
C22B O8B C23B 115.0(6)
C23B O8B K1 109.7(5)
C24A O9A K1 115.8(3)
C25A O9A K1 110.9(4)
C25A O9A C24A 114.0(5)
C24B O9B K1 113.6(5)
C25B O9B K1 119.2(5)
C25B O9B C24B 112.4(8)
C26A O10A K1 110.7(4)
C26A O10A C27A 112.1(5)
C27A O10A K1 114.4(4)
C26B O10B K1 107.6(6)
C27B O10B K1 121.4(4)
C27B O10B C26B 111.6(6)
C18A O11A K1 112.1(3)
C18A O11A C28A 114.3(4)
C28A O11A K1 105.4(3)
C18B O11B K1 108.3(4)
C18B O11B C28B 119.1(5)
C28B O11B K1 113.8(3)
C1A N1A H1A 118.2
C1A N1A C15A 123.7(5)
C15A N1A H1A 118.2
C1B N1B H1B 116.0
C1B N1B C15B 128.0(5)
C15B N1B H1B 116.0
C1A N2A H2A 116.4
C1A N2A C2A 127.1(5)
C2A N2A H2A 116.4
C1B N2B H2B 115.5
C1B N2B C2B 129.0(5)
C2B N2B H2B 115.5
C8A N3A H3A 117.2
C8A N3A C16A 125.5(5)
C16A N3A H3A 117.2
C8B N3B H3B 119.9
C8B N3B C16B 120.2(5)
C16B N3B H3B 119.9
C8A N4A H4A 116.4
C8A N4A C9A 127.1(5)
C9A N4A H4A 116.4
C8B N4B H4B 116.1
C8B N4B C9B 127.9(7)
C9B N4B H4B 116.1
O3A N5A O4A 122.4(6)
O3A N5A C5A 119.4(5)
O4A N5A C5A 118.3(5)
O3B N5B C5B 117.8(9)
O4B N5B O3B 122.8(8)
O4B N5B C5B 119.3(8)
O5A N6A O6A 124.4(7)
O5A N6A C12A 120.2(8)
O6A N6A C12A 115.4(8)
O5B N6B O6B 126.5(10)
O5B N6B C12B 118.3(10)
O6B N6B C12B 115.2(11)
O1A C1A N1A 126.7(5)
O1A C1A N2A 122.9(5)
N1A C1A N2A 110.4(5)
O1B C1B N1B 124.3(6)
O1B C1B N2B 124.7(5)
N2B C1B N1B 111.0(5)
N2A C2A C3A 123.9(5)
N2A C2A C7A 117.3(5)
C3A C2A C7A 118.7(5)
N2B C2B C3B 123.3(6)
N2B C2B C7B 117.0(6)
C7B C2B C3B 119.6(6)
C2A C3A H3AA 119.9
C4A C3A C2A 120.1(5)
C4A C3A H3AA 119.9
C2B C3B H3BA 121.3
C4B C3B C2B 117.4(7)
C4B C3B H3BA 121.3
C3A C4A H4AA 120.0
C5A C4A C3A 120.1(5)
C5A C4A H4AA 120.0
C3B C4B H4BA 119.3
C5B C4B C3B 121.5(7)
C5B C4B H4BA 119.3
C4A C5A N5A 119.4(5)
C4A C5A C6A 121.2(6)
C6A C5A N5A 119.4(5)
C4B C5B N5B 120.0(7)
C4B C5B C6B 122.0(6)
C6B C5B N5B 118.0(8)
C5A C6A H6A 120.3
C7A C6A C5A 119.3(5)
C7A C6A H6A 120.3
C5B C6B H6B 121.2
C7B C6B C5B 117.6(7)
C7B C6B H6B 121.2
C2A C7A H7A 119.8
C6A C7A C2A 120.4(6)
C6A C7A H7A 119.8
C2B C7B H7B 119.1
C6B C7B C2B 121.8(7)
C6B C7B H7B 119.1
O2A C8A N3A 124.2(6)
O2A C8A N4A 123.1(6)
N3A C8A N4A 112.7(5)
O2B C8B N3B 125.7(5)
O2B C8B N4B 122.2(6)
N3B C8B N4B 112.0(6)
N4A C9A C10A 125.5(6)
N4A C9A C14A 116.0(6)
C10A C9A C14A 118.5(6)
N4B C9B C14B 114.5(9)
C10B C9B N4B 123.1(8)
C10B C9B C14B 122.3(8)
C9A C10A H10A 120.1
C11A C10A C9A 119.8(6)
C11A C10A H10A 120.1
C9B C10B H10B 120.4
C9B C10B C11B 119.1(10)
C11B C10B H10B 120.4
C10A C11A H11A 120.6
C12A C11A C10A 118.9(7)
C12A C11A H11A 120.6
C10B C11B H11B 121.3
C10B C11B C12B 117.4(12)
C12B C11B H11B 121.3
C11A C12A N6A 116.2(7)
C13A C12A N6A 121.1(8)
C13A C12A C11A 122.5(7)
C11B C12B N6B 117.6(11)
C13B C12B N6B 120.4(11)
C13B C12B C11B 122.0(7)
C12A C13A H13A 120.1
C12A C13A C14A 119.7(7)
C14A C13A H13A 120.1
C12B C13B H13B 119.6
C12B C13B C14B 120.8(11)
C14B C13B H13B 119.6
C9A C14A H14A 119.8
C13A C14A C9A 120.5(7)
C13A C14A H14A 119.8
C9B C14B H14B 120.8
C13B C14B C9B 118.3(11)
C13B C14B H14B 120.8
C16A C15A N1A 119.1(5)
C20A C15A N1A 121.2(5)
C20A C15A C16A 119.5(5)
N1B C15B C16B 117.8(5)
N1B C15B C20B 124.9(5)
C16B C15B C20B 117.2(6)
C15A C16A N3A 118.0(5)
C17A C16A N3A 122.2(5)
C17A C16A C15A 119.7(5)
C15B C16B N3B 119.2(6)
C15B C16B C17B 120.8(5)
C17B C16B N3B 120.0(5)
C16A C17A H17A 119.9
C16A C17A C18A 120.1(5)
C18A C17A H17A 119.9
C16B C17B H17B 119.8
C18B C17B C16B 120.4(6)
C18B C17B H17B 119.8
O11A C18A C17A 118.6(5)
C19A C18A O11A 120.9(5)
C19A C18A C17A 120.5(5)
O11B C18B C17B 125.3(6)
O11B C18B C19B 115.5(5)
C17B C18B C19B 119.1(6)
O7A C19A C20A 123.1(5)
C18A C19A O7A 116.5(5)
C18A C19A C20A 120.3(5)
O7B C19B K1 46.9(3)
O7B C19B C18B 114.2(6)
C18B C19B K1 81.9(4)
C20B C19B K1 140.4(4)
C20B C19B O7B 124.5(6)
C20B C19B C18B 121.2(6)
C15A C20A H20A 120.1
C19A C20A C15A 119.8(5)
C19A C20A H20A 120.1
C15B C20B H20B 119.5
C19B C20B C15B 121.0(6)
C19B C20B H20B 119.5
O7A C21A H21G 110.3
O7A C21A H21H 110.3
O7A C21A C22A 106.9(5)
H21G C21A H21H 108.6
C22A C21A H21G 110.3
C22A C21A H21H 110.3
O7B C21B H21I 110.4
O7B C21B H21J 110.4
O7B C21B C22B 106.5(7)
H21I C21B H21J 108.6
C22B C21B H21I 110.4
C22B C21B H21J 110.4
O8A C22A C21A 108.3(5)
O8A C22A H22G 110.0
O8A C22A H22H 110.0
C21A C22A H22G 110.0
C21A C22A H22H 110.0
H22G C22A H22H 108.4
O8B C22B C21B 110.1(7)
O8B C22B H22I 109.6
O8B C22B H22J 109.6
C21B C22B H22I 109.6
C21B C22B H22J 109.6
H22I C22B H22J 108.2
O8A C23A H23G 109.1
O8A C23A H23H 109.1
O8A C23A C24A 112.6(5)
H23G C23A H23H 107.8
C24A C23A H23G 109.1
C24A C23A H23H 109.1
O8B C23B H23I 109.1
O8B C23B H23J 109.1
H23I C23B H23J 107.9
C24B C23B O8B 112.4(7)
C24B C23B H23I 109.1
C24B C23B H23J 109.1
O9A C24A C23A 109.3(6)
O9A C24A H24G 109.8
O9A C24A H24H 109.8
C23A C24A H24G 109.8
C23A C24A H24H 109.8
H24G C24A H24H 108.3
O9B C24B H24I 109.7
O9B C24B H24J 109.7
C23B C24B O9B 109.9(8)
C23B C24B H24I 109.7
C23B C24B H24J 109.7
H24I C24B H24J 108.2
O9A C25A H25G 109.2
O9A C25A H25H 109.2
O9A C25A C26A 112.3(5)
H25G C25A H25H 107.9
C26A C25A H25G 109.2
C26A C25A H25H 109.2
O9B C25B H25I 110.1
O9B C25B H25J 110.1
O9B C25B C26B 108.0(8)
H25I C25B H25J 108.4
C26B C25B H25I 110.1
C26B C25B H25J 110.1
O10A C26A C25A 108.5(6)
O10A C26A H26G 110.0
O10A C26A H26H 110.0
C25A C26A H26G 110.0
C25A C26A H26H 110.0
H26G C26A H26H 108.4
O10B C26B C25B 113.9(8)
O10B C26B H26I 108.8
O10B C26B H26J 108.8
C25B C26B H26I 108.8
C25B C26B H26J 108.8
H26I C26B H26J 107.7
O10A C27A H27G 109.3
O10A C27A H27H 109.3
O10A C27A C28A 111.6(6)
H27G C27A H27H 108.0
C28A C27A H27G 109.3
C28A C27A H27H 109.3
O10B C27B H27I 110.0
O10B C27B H27J 110.0
O10B C27B C28B 108.3(6)
H27I C27B H27J 108.4
C28B C27B H27I 110.0
C28B C27B H27J 110.0
O11A C28A C27A 109.0(6)
O11A C28A H28G 109.9
O11A C28A H28H 109.9
C27A C28A H28G 109.9
C27A C28A H28H 109.9
H28G C28A H28H 108.3
O11B C28B C27B 106.9(6)
O11B C28B H28I 110.3
O11B C28B H28J 110.3
C27B C28B H28I 110.3
C27B C28B H28J 110.3
H28I C28B H28J 108.6
C38 N10 C39 120(2)
C38 N10 C40 122(2)
C39 N10 C40 118(2)
O21 C38 N10 123(3)
O21 C38 H38 118.7
N10 C38 H38 118.7
N10 C39 H39A 109.5
N10 C39 H39B 109.5
N10 C39 H39C 109.5
H39A C39 H39B 109.5
H39A C39 H39C 109.5
H39B C39 H39C 109.5
N10 C40 H40A 109.5
N10 C40 H40B 109.5
N10 C40 H40C 109.5
H40A C40 H40B 109.5
H40A C40 H40C 109.5
H40B C40 H40C 109.5
C33 N8 C32 116(2)
C34 N8 C32 124(2)
C34 N8 C33 119.6(18)
O19 C32 N8 131(3)
O19 C32 H32 114.5
N8 C32 H32 114.5
N8 C33 H33A 109.5
N8 C33 H33B 109.5
N8 C33 H33C 109.5
H33A C33 H33B 109.5
H33A C33 H33C 109.5
H33B C33 H33C 109.5
N8 C34 H34A 109.5
N8 C34 H34B 109.5
N8 C34 H34C 109.5
H34A C34 H34B 109.5
H34A C34 H34C 109.5
H34B C34 H34C 109.5
C29 N7 C31 119.2(12)
C30 N7 C29 123.3(13)
C30 N7 C31 117.4(9)
O18 C29 N7 128.7(17)
O18 C29 H29 115.6
N7 C29 H29 115.6
N7 C30 H30A 109.5
N7 C30 H30B 109.5
N7 C30 H30C 109.5
H30A C30 H30B 109.5
H30A C30 H30C 109.5
H30B C30 H30C 109.5
N7 C31 H31A 109.5
N7 C31 H31B 109.5
N7 C31 H31C 109.5
H31A C31 H31B 109.5
H31A C31 H31C 109.5
H31B C31 H31C 109.5
C43 O24 H24 109.5
O24 C43 H43A 109.5
O24 C43 H43B 109.5
O24 C43 H43C 109.5
H43A C43 H43B 109.5
H43A C43 H43C 109.5
H43B C43 H43C 109.5
O22 C41 H41A 109.5
O22 C41 H41B 109.5
O22 C41 H41C 109.5
H41A C41 H41B 109.5
H41A C41 H41C 109.5
H41B C41 H41C 109.5
O23 C42 H42A 109.5
O23 C42 H42B 109.5
O23 C42 H42C 109.5
H42A C42 H42B 109.5
H42A C42 H42C 109.5
H42B C42 H42C 109.5
C35 N9 C36 118(3)
C35 N9 C37 119(3)
C37 N9 C36 121(3)
O20 C35 N9 128(4)
H12A O12 H12B 109.5
H16A O16 H16B 109.2
H14E O14 H14F 109.6
H13E O13 H13F 109.5

loop_
_geom_bond_atom_site_label_1
_geom_bond_atom_site_label_2
_geom_bond_distance
K2 O7C 2.947(6)
K2 O7D 2.811(8)
K2 O7E 2.84(2)
K2 O8C 2.840(5)
K2 O8D 2.730(18)
K2 O8E 2.92(3)
K2 O9C 2.793(5)
K2 O9D 2.764(13)
K2 O9E 2.96(3)
K2 O10C 2.879(5)
K2 O11C 2.911(7)
K2 O11D 2.807(14)
O1C C1C 1.217(8)
O1D C1D 1.245(9)
O2C C8C 1.225(8)
O2D C8D 1.237(8)
O3C N5C 1.222(8)
O3D N5D 1.251(13)
O4C N5C 1.238(8)
O4D N5D 1.232(13)
O5C N6C 1.239(12)
O5D N6D 1.23(2)
O6C N6C 1.215(13)
O6D N6D 1.203(18)
O7C C19C 1.364(7)
O7C C21C 1.411(8)
O7D C19D 1.378(9)
O7D C21D 1.440(10)
O7E C19D 1.426(17)
O7E C21E 1.395(19)
O8C C22C 1.430(9)
O8C C23C 1.426(8)
O8D C22D 1.427(17)
O8D C23D 1.427(10)
O8E C22E 1.402(19)
O8E C23E 1.46(2)
O9C C24C 1.369(10)
O9C C25C 1.414(11)
O9D C24D 1.409(10)
O9D C25D 1.418(10)
O9E C24E 1.39(2)
O9E C25E 1.38(2)
O10C C26C 1.421(10)
O10C C27C 1.420(11)
O10D C26D 1.433(9)
O10D C27D 1.417(9)
O10E C26E 1.422(10)
O10E C27E 1.427(11)
O11C C18C 1.364(8)
O11C C28C 1.373(9)
O11D C18D 1.366(8)
O11D C28D 1.425(8)
O11E C18D 1.363(11)
O11E C28E 1.421(8)
N1C H1C 0.8600
N1C C1C 1.347(8)
N1C C15C 1.420(7)
N1D H1D 0.8600
N1D C1D 1.358(9)
N1D C15D 1.403(9)
N2C H2C 0.8600
N2C C1C 1.385(8)
N2C C2C 1.395(7)
N2D H2D 0.8600
N2D C1D 1.355(9)
N2D C2D 1.393(9)
N3C H3C 0.8600
N3C C8C 1.374(8)
N3C C16C 1.431(8)
N3D H3D 0.8600
N3D C8D 1.353(9)
N3D C16D 1.440(8)
N4C H4C 0.8600
N4C C8C 1.383(8)
N4C C9C 1.365(9)
N4D H4D 0.8600
N4D C8D 1.375(7)
N4D C9D 1.417(9)
N5C C5C 1.448(8)
N5D C5D 1.427(11)
N6C C12C 1.473(10)
N6D C12D 1.477(14)
C2C C3C 1.385(9)
C2C C7C 1.421(7)
C2D C3D 1.440(11)
C2D C7D 1.394(11)
C3C H3CA 0.9300
C3C C4C 1.379(9)
C3D H3DA 0.9300
C3D C4D 1.369(11)
C4C H4CA 0.9300
C4C C5C 1.399(8)
C4D H4DA 0.9300
C4D C5D 1.334(14)
C5C C6C 1.390(9)
C5D C6D 1.427(14)
C6C H6C 0.9300
C6C C7C 1.361(9)
C6D H6D 0.9300
C6D C7D 1.391(11)
C7C H7C 0.9300
C7D H7D 0.9300
C9C C10C 1.427(9)
C9C C14C 1.375(10)
C9D C10D 1.422(12)
C9D C14D 1.382(10)
C10C H10C 0.9300
C10C C11C 1.378(10)
C10D H10D 0.9300
C10D C11D 1.381(12)
C11C H11C 0.9300
C11C C12C 1.378(12)
C11D H11D 0.9300
C11D C12D 1.401(14)
C12C C13C 1.404(12)
C12D C13D 1.385(18)
C13C H13C 0.9300
C13C C14C 1.382(10)
C13D H13D 0.9300
C13D C14D 1.400(15)
C14C H14C 0.9300
C14D H14D 0.9300
C15C C16C 1.382(9)
C15C C20C 1.401(9)
C15D C16D 1.389(9)
C15D C20D 1.408(9)
C16C C17C 1.388(8)
C16D C17D 1.403(10)
C17C H17C 0.9300
C17C C18C 1.382(10)
C17D H17D 0.9300
C17D C18D 1.368(9)
C18C C19C 1.392(9)
C18D C19D 1.397(10)
C19C C20C 1.381(8)
C19D C20D 1.377(11)
C20C H20C 0.9300
C20D H20D 0.9300
C21C H21A 0.9700
C21C H21B 0.9700
C21C C22C 1.539(9)
C21D H21C 0.9700
C21D H21D 0.9700
C21D C22D 1.541(16)
C21E H21E 0.9700
C21E H21F 0.9700
C21E C22E 1.48(2)
C22C H22A 0.9700
C22C H22B 0.9700
C22D H22C 0.9700
C22D H22D 0.9700
C22E H22E 0.9700
C22E H22F 0.9700
C23C H23A 0.9700
C23C H23B 0.9700
C23C C24C 1.543(12)
C23D H23C 0.9700
C23D H23D 0.9700
C23D C24D 1.514(10)
C23E H23E 0.9700
C23E H23F 0.9700
C23E C24E 1.49(2)
C24C H24A 0.9700
C24C H24B 0.9700
C24D H24C 0.9700
C24D H24D 0.9700
C24E H24E 0.9700
C24E H24F 0.9700
C25C H25A 0.9700
C25C H25B 0.9700
C25C C26C 1.480(13)
C25D H25C 0.9700
C25D H25D 0.9700
C25D C26D 1.523(11)
C25E H25E 0.9700
C25E H25F 0.9700
C25E C26E 1.516(11)
C26C H26A 0.9700
C26C H26B 0.9700
C26D H26C 0.9700
C26D H26D 0.9700
C26E H26E 0.9700
C26E H26F 0.9700
C27C H27A 0.9700
C27C H27B 0.9700
C27C C28C 1.474(12)
C27D H27C 0.9700
C27D H27D 0.9700
C27D C28D 1.511(11)
C27E H27E 0.9700
C27E H27F 0.9700
C27E C28E 1.516(11)
C28C H28A 0.9700
C28C H28B 0.9700
C28D H28C 0.9700
C28D H28D 0.9700
C28E H28E 0.9700
C28E H28F 0.9700
K1 O7A 2.945(4)
K1 O7B 2.763(5)
K1 O8A 2.904(5)
K1 O8B 2.828(6)
K1 O9A 2.846(4)
K1 O9B 2.828(6)
K1 O10A 2.813(5)
K1 O10B 2.840(6)
K1 O11A 2.946(5)
K1 O11B 2.912(5)
K1 C19B 3.511(6)
O1A C1A 1.209(7)
O1B C1B 1.214(8)
O2A C8A 1.207(9)
O2B C8B 1.267(9)
O3A N5A 1.206(8)
O3B N5B 1.236(12)
O4A N5A 1.236(8)
O4B N5B 1.209(12)
O5A N6A 1.223(11)
O5B N6B 1.244(11)
O6A N6A 1.252(11)
O6B N6B 1.245(10)
O7A C19A 1.373(7)
O7A C21A 1.434(8)
O7B C19B 1.372(8)
O7B C21B 1.388(9)
O8A C22A 1.415(8)
O8A C23A 1.448(7)
O8B C22B 1.383(11)
O8B C23B 1.446(10)
O9A C24A 1.411(9)
O9A C25A 1.411(9)
O9B C24B 1.462(13)
O9B C25B 1.374(13)
O10A C26A 1.432(8)
O10A C27A 1.445(9)
O10B C26B 1.442(10)
O10B C27B 1.434(9)
O11A C18A 1.383(7)
O11A C28A 1.418(8)
O11B C18B 1.368(8)
O11B C28B 1.423(9)
N1A H1A 0.8600
N1A C1A 1.371(8)
N1A C15A 1.412(7)
N1B H1B 0.8600
N1B C1B 1.381(8)
N1B C15B 1.394(8)
N2A H2A 0.8600
N2A C1A 1.393(7)
N2A C2A 1.395(8)
N2B H2B 0.8600
N2B C1B 1.371(9)
N2B C2B 1.379(8)
N3A H3A 0.8600
N3A C8A 1.361(8)
N3A C16A 1.428(7)
N3B H3B 0.8600
N3B C8B 1.332(9)
N3B C16B 1.429(7)
N4A H4A 0.8600
N4A C8A 1.382(8)
N4A C9A 1.387(8)
N4B H4B 0.8600
N4B C8B 1.375(8)
N4B C9B 1.407(9)
N5A C5A 1.447(8)
N5B C5B 1.465(10)
N6A C12A 1.453(9)
N6B C12B 1.473(8)
C2A C3A 1.397(8)
C2A C7A 1.408(8)
C2B C3B 1.411(9)
C2B C7B 1.395(10)
C3A H3AA 0.9300
C3A C4A 1.383(8)
C3B H3BA 0.9300
C3B C4B 1.404(10)
C4A H4AA 0.9300
C4A C5A 1.369(8)
C4B H4BA 0.9300
C4B C5B 1.353(12)
C5A C6A 1.383(9)
C5B C6B 1.391(12)
C6A H6A 0.9300
C6A C7A 1.380(9)
C6B H6B 0.9300
C6B C7B 1.380(10)
C7A H7A 0.9300
C7B H7B 0.9300
C9A C10A 1.401(10)
C9A C14A 1.417(9)
C9B C10B 1.356(15)
C9B C14B 1.408(12)
C10A H10A 0.9300
C10A C11A 1.397(10)
C10B H10B 0.9300
C10B C11B 1.408(10)
C11A H11A 0.9300
C11A C12A 1.390(12)
C11B H11B 0.9300
C11B C12B 1.427(18)
C12A C13A 1.340(12)
C12B C13B 1.334(19)
C13A H13A 0.9300
C13A C14A 1.382(10)
C13B H13B 0.9300
C13B C14B 1.374(13)
C14A H14A 0.9300
C14B H14B 0.9300
C15A C16A 1.404(8)
C15A C20A 1.395(8)
C15B C16B 1.396(8)
C15B C20B 1.405(9)
C16A C17A 1.379(8)
C16B C17B 1.397(9)
C17A H17A 0.9300
C17A C18A 1.396(9)
C17B H17B 0.9300
C17B C18B 1.374(9)
C18A C19A 1.363(9)
C18B C19B 1.375(10)
C19A C20A 1.395(8)
C19B C20B 1.370(10)
C20A H20A 0.9300
C20B H20B 0.9300
C21A H21G 0.9700
C21A H21H 0.9700
C21A C22A 1.492(8)
C21B H21I 0.9700
C21B H21J 0.9700
C21B C22B 1.495(12)
C22A H22G 0.9700
C22A H22H 0.9700
C22B H22I 0.9700
C22B H22J 0.9700
C23A H23G 0.9700
C23A H23H 0.9700
C23A C24A 1.480(10)
C23B H23I 0.9700
C23B H23J 0.9700
C23B C24B 1.419(16)
C24A H24G 0.9700
C24A H24H 0.9700
C24B H24I 0.9700
C24B H24J 0.9700
C25A H25G 0.9700
C25A H25H 0.9700
C25A C26A 1.496(10)
C25B H25I 0.9700
C25B H25J 0.9700
C25B C26B 1.477(17)
C26A H26G 0.9700
C26A H26H 0.9700
C26B H26I 0.9700
C26B H26J 0.9700
C27A H27G 0.9700
C27A H27H 0.9700
C27A C28A 1.517(9)
C27B H27I 0.9700
C27B H27J 0.9700
C27B C28B 1.509(10)
C28A H28G 0.9700
C28A H28H 0.9700
C28B H28I 0.9700
C28B H28J 0.9700
O21 C38 1.20(2)
N10 C38 1.345(12)
N10 C39 1.390(12)
N10 C40 1.401(12)
C38 H38 0.9300
C39 H39A 0.9600
C39 H39B 0.9600
C39 H39C 0.9600
C40 H40A 0.9600
C40 H40B 0.9600
C40 H40C 0.9600
O19 C32 1.23(3)
N8 C32 1.34(3)
N8 C33 1.30(3)
N8 C34 1.29(3)
C32 H32 0.9300
C33 H33A 0.9600
C33 H33B 0.9600
C33 H33C 0.9600
C34 H34A 0.9600
C34 H34B 0.9600
C34 H34C 0.9600
O18 C29 1.16(2)
N7 C29 1.378(16)
N7 C30 1.362(17)
N7 C31 1.402(19)
C29 H29 0.9300
C30 H30A 0.9600
C30 H30B 0.9600
C30 H30C 0.9600
C31 H31A 0.9600
C31 H31B 0.9600
C31 H31C 0.9600
O24 H24 0.8200
O24 C43 1.47(4)
C43 H43A 0.9600
C43 H43B 0.9600
C43 H43C 0.9600
O22 C41 1.418(11)
C41 H41A 0.9600
C41 H41B 0.9600
C41 H41C 0.9600
O23 C42 1.436(12)
C42 H42A 0.9600
C42 H42B 0.9600
C42 H42C 0.9600
O20 C35 1.199(12)
N9 C35 1.353(12)
N9 C36 1.398(12)
N9 C37 1.397(12)
O12 H12A 0.8493
O12 H12B 0.8530
O16 H16A 0.8508
O16 H16B 0.8523
O14 H14E 0.8492
O14 H14F 0.8484
O13 H13E 0.8502
O13 H13F 0.8501

loop_
_geom_torsion_atom_site_label_1
_geom_torsion_atom_site_label_2
_geom_torsion_atom_site_label_3
_geom_torsion_atom_site_label_4
_geom_torsion
K2 O7C C19C C18C 54.7(7)
K2 O7C C19C C20C -124.5(7)
K2 O7C C21C C22C -60.7(7)
K2 O7D C19D O7E -82(3)
K2 O7D C19D C18D -8.8(10)
K2 O7D C19D C20D 159.9(5)
K2 O7D C21D C22D 58.0(9)
K2 O7E C19D O7D 70(2)
K2 O7E C19D C18D -46.3(15)
K2 O7E C19D C20D 146.9(9)
K2 O7E C21E C22E 36(3)
K2 O8C C22C C21C -38.0(7)
K2 O8C C23C C24C -59.1(7)
K2 O8D C22D C21D 46.5(17)
K2 O8D C23D C24D -32.5(18)
K2 O8E C22E C21E 44(3)
K2 O8E C23E C24E 14(4)
K2 O9C C24C C23C -33.6(7)
K2 O9C C25C C26C 35.5(8)
K2 O9D C24D C23D -45.0(18)
K2 O9D C25D C26D -36.0(18)
K2 O9E C24E C23E -53(6)
K2 O9E C25E C26E -3(4)
K2 O10C C26C C25C 53.0(8)
K2 O10C C27C C28C 35.5(12)
K2 O10D C26D C25D -51.9(13)
K2 O10D C27D C28D -53.0(14)
K2 O10E C26E C25E -70(2)
K2 O10E C27E C28E 89(3)
K2 O11C C18C C17C 123.1(7)
K2 O11C C18C C19C -56.6(7)
K2 O11C C28C C27C 60.1(8)
K2 O11D C18D O11E 131(13)
K2 O11D C18D C17D -158.0(8)
K2 O11D C18D C19D 18.5(15)
K2 O11D C28D C27D -43(3)
K2 O11E C18D O11D -38(10)
K2 O11E C18D C17D -156.0(11)
K2 O11E C18D C19D 38(3)
K2 O11E C28E C27E -19(6)
K2 C18C C19C O7C -44.5(6)
K2 C18C C19C C20C 134.7(6)
K2 C19C C20C C15C 102.4(7)
K2 C23C C24C O9C 22.8(5)
K2 C27E C28E O11E 15(5)
O3C N5C C5C C4C -3.0(8)
O3C N5C C5C C6C 179.0(6)
O3D N5D C5D C4D -0.7(12)
O3D N5D C5D C6D -177.8(8)
O4C N5C C5C C4C 176.5(6)
O4C N5C C5C C6C -1.5(9)
O4D N5D C5D C4D 177.8(10)
O4D N5D C5D C6D 0.8(14)
O5C N6C C12C C11C -11.8(11)
O5C N6C C12C C13C 169.4(7)
O5D N6D C12D C11D -2.0(17)
O5D N6D C12D C13D 179.9(12)
O6C N6C C12C C11C 168.2(9)
O6C N6C C12C C13C -10.6(12)
O6D N6D C12D C11D -178.3(11)
O6D N6D C12D C13D 3.6(16)
O7C C19C C20C C15C 179.1(7)
O7C C21C C22C O8C 63.6(8)
O7D C19D C20D C15D -170.5(7)
O7D C21D C22D O8D -69.7(15)
O7E C19D C20D C15D 163.5(13)
O7E C21E C22E O8E -53(3)
O8C C23C C24C O9C 64.6(8)
O8D C23D C24D K2 23.0(13)
O8D C23D C24D O9D 55(2)
O8E C23E C24E O9E 31(7)
O9C C25C C26C O10C -62.6(10)
O9D C25D C26D O10D 61.4(18)
O9E C25E C26E O10E 54(4)
O10C C27C C28C O11C -62.4(11)
O10D C27D C28D O11D 63(2)
O10E C27E C28E O11E -52(6)
O11C C18C C19C K2 45.0(6)
O11C C18C C19C O7C 0.5(10)
O11C C18C C19C C20C 179.7(7)
O11D C18D C19D O7D -5.8(12)
O11D C18D C19D O7E 17.8(14)
O11D C18D C19D C20D -174.3(9)
O11E C18D C19D O7D -23(2)
O11E C18D C19D O7E 1(2)
O11E C18D C19D C20D 169(2)
N1C C15C C16C N3C -6.3(8)
N1C C15C C16C C17C 174.7(5)
N1C C15C C20C C19C -175.9(6)
N1D C15D C16D N3D 1.6(8)
N1D C15D C16D C17D -178.6(5)
N1D C15D C20D C19D 179.9(6)
N2C C2C C3C C4C 178.5(6)
N2C C2C C7C C6C -178.7(5)
N2D C2D C3D C4D -178.2(6)
N2D C2D C7D C6D 178.2(6)
N3C C16C C17C C18C -176.4(6)
N3D C16D C17D C18D 179.2(6)
N4C C9C C10C C11C 176.5(6)
N4C C9C C14C C13C -176.8(7)
N4D C9D C10D C11D -179.3(6)
N4D C9D C14D C13D 179.5(7)
N5C C5C C6C C7C 178.9(5)
N5D C5D C6D C7D -180.0(7)
N6C C12C C13C C14C 177.4(7)
N6D C12D C13D C14D 176.1(9)
C1C N1C C15C C16C 155.9(6)
C1C N1C C15C C20C -26.8(9)
C1C N2C C2C C3C 9.5(9)
C1C N2C C2C C7C -172.9(5)
C1D N1D C15D C16D 168.2(6)
C1D N1D C15D C20D -11.5(10)
C1D N2D C2D C3D -1.1(10)
C1D N2D C2D C7D -178.3(6)
C2C N2C C1C O1C 2.9(10)
C2C N2C C1C N1C -177.5(5)
C2C C3C C4C C5C 0.0(9)
C2D N2D C1D O1D -0.7(10)
C2D N2D C1D N1D 177.5(5)
C2D C3D C4D C5D 2.3(11)
C3C C2C C7C C6C -1.0(9)
C3C C4C C5C N5C -179.0(5)
C3C C4C C5C C6C -1.0(9)
C3D C2D C7D C6D 0.9(10)
C3D C4D C5D N5D 179.8(7)
C3D C4D C5D C6D -3.3(12)
C4C C5C C6C C7C 1.0(9)
C4D C5D C6D C7D 2.9(11)
C5C C6C C7C C2C 0.0(9)
C5D C6D C7D C2D -1.7(10)
C7C C2C C3C C4C 1.0(9)
C7D C2D C3D C4D -1.0(9)
C8C N3C C16C C15C 158.4(6)
C8C N3C C16C C17C -22.6(10)
C8C N4C C9C C10C 7.3(11)
C8C N4C C9C C14C -174.6(7)
C8D N3D C16D C15D 112.6(7)
C8D N3D C16D C17D -67.2(7)
C8D N4D C9D C10D -10.4(9)
C8D N4D C9D C14D 171.8(6)
C9C N4C C8C O2C -1.6(11)
C9C N4C C8C N3C -178.0(6)
C9C C10C C11C C12C 0.3(10)
C9D N4D C8D O2D -9.2(9)
C9D N4D C8D N3D 168.8(5)
C9D C10D C11D C12D -0.3(11)
C10C C9C C14C C13C 1.4(12)
C10C C11C C12C N6C -177.6(7)
C10C C11C C12C C13C 1.2(11)
C10D C9D C14D C13D 1.8(10)
C10D C11D C12D N6D -176.0(8)
C10D C11D C12D C13D 2.1(14)
C11C C12C C13C C14C -1.4(11)
C11D C12D C13D C14D -2.0(15)
C12C C13C C14C C9C 0.0(12)
C12D C13D C14D C9D 0.0(13)
C14C C9C C10C C11C -1.6(10)
C14D C9D C10D C11D -1.6(10)
C15C N1C C1C O1C -11.0(10)
C15C N1C C1C N2C 169.4(5)
C15C C16C C17C C18C 2.5(10)
C15D N1D C1D O1D -6.1(10)
C15D N1D C1D N2D 175.7(5)
C15D C16D C17D C18D -0.6(9)
C16C N3C C8C O2C -0.4(10)
C16C N3C C8C N4C 176.1(6)
C16C C15C C20C C19C 1.4(9)
C16C C17C C18C K2 -105.7(7)
C16C C17C C18C O11C 179.1(7)
C16C C17C C18C C19C -1.2(11)
C16D N3D C8D O2D -19.6(9)
C16D N3D C8D N4D 162.5(5)
C16D C15D C20D C19D 0.3(10)
C16D C17D C18D O11D 175.2(9)
C16D C17D C18D O11E -167(2)
C16D C17D C18D C19D -1.2(10)
C17C C18C C19C K2 -134.7(7)
C17C C18C C19C O7C -179.3(7)
C17C C18C C19C C20C 0.0(11)
C17D C18D C19D O7D 171.1(7)
C17D C18D C19D O7E -165.3(11)
C17D C18D C19D C20D 2.5(11)
C18C O11C C28C C27C -178.9(8)
C18C C19C C20C C15C -0.1(10)
C18D O11D C28D C27D 145.9(18)
C18D O11E C28E C27E -158(4)
C18D C19D C20D C15D -2.1(11)
C19C O7C C21C C22C -176.8(7)
C19D O7D C21D C22D -89.3(11)
C19D O7E C21E C22E -146(2)
C20C C15C C16C N3C 176.4(5)
C20C C15C C16C C17C -2.6(9)
C20D C15D C16D N3D -178.7(6)
C20D C15D C16D C17D 1.0(9)
C21C O7C C19C K2 123.1(7)
C21C O7C C19C C18C 177.7(7)
C21C O7C C19C C20C -1.4(11)
C21D O7D C19D O7E 61(3)
C21D O7D C19D C18D 134.2(8)
C21D O7D C19D C20D -57.1(11)
C21E O7E C19D O7D -108(4)
C21E O7E C19D C18D 136(2)
C21E O7E C19D C20D -31(3)
C22C O8C C23C K2 138.2(6)
C22C O8C C23C C24C 79.1(8)
C22D O8D C23D C24D -170.0(17)
C22E O8E C23E C24E -132(4)
C23C O8C C22C C21C -169.3(6)
C23D O8D C22D C21D -177.4(14)
C23E O8E C22E C21E -165(3)
C24C O9C C25C C26C 177.4(6)
C24D O9D C25D C26D -168.1(12)
C24E O9E C25E C26E -168(4)
C25C O9C C24C C23C -174.6(6)
C25D O9D C24D K2 137.8(16)
C25D O9D C24D C23D 92.9(18)
C25E O9E C24E C23E 114(5)
C26C O10C C27C C28C 165.1(8)
C26D O10D C27D C28D -174.9(15)
C26E O10E C27E K2 101.1(18)
C26E O10E C27E C28E -170(3)
C27C O10C C26C C25C -82.2(10)
C27D O10D C26D C25D 75.2(16)
C27E O10E C26E C25E -164(3)
C28C O11C C18C K2 -127.3(9)
C28C O11C C18C C17C -4.2(13)
C28C O11C C18C C19C 176.1(7)
C28D O11D C18D O11E -59(12)
C28D O11D C18D C17D 12(2)
C28D O11D C18D C19D -171.3(16)
C28E O11E C18D O11D 103(14)
C28E O11E C18D C17D -16(6)
C28E O11E C18D C19D 178(5)
K1 O7A C19A C18A 41.1(6)
K1 O7A C19A C20A -138.1(5)
K1 O7A C21A C22A -50.0(6)
K1 O7B C19B C18B -50.7(7)
K1 O7B C19B C20B 129.6(5)
K1 O7B C21B C22B 57.1(8)
K1 O8A C22A C21A -47.0(6)
K1 O8A C23A C24A -54.7(7)
K1 O8B C22B C21B 31.6(10)
K1 O8B C23B C24B 54.9(8)
K1 O9A C24A C23A -42.6(6)
K1 O9A C25A C26A -45.8(7)
K1 O9B C24B C23B 42.1(8)
K1 O9B C25B C26B -33.9(9)
K1 O10A C26A C25A -53.9(6)
K1 O10A C27A C28A -38.4(7)
K1 O10B C26B C25B -57.9(9)
K1 O10B C27B C28B -37.0(9)
K1 O11A C18A C17A 143.5(4)
K1 O11A C18A C19A -34.1(6)
K1 O11A C28A C27A -60.4(6)
K1 O11B C18B C17B -142.5(5)
K1 O11B C18B C19B 41.8(6)
K1 O11B C28B C27B -58.3(6)
K1 C19B C20B C15B -122.9(6)
O3A N5A C5A C4A -6.0(9)
O3A N5A C5A C6A 173.0(7)
O3B N5B C5B C4B -3.6(11)
O3B N5B C5B C6B 178.6(7)
O4A N5A C5A C4A 172.9(6)
O4A N5A C5A C6A -8.2(9)
O4B N5B C5B C4B 177.9(8)
O4B N5B C5B C6B 0.0(12)
O5A N6A C12A C11A -8.9(11)
O5A N6A C12A C13A 175.9(8)
O5B N6B C12B C11B -8.2(12)
O5B N6B C12B C13B 172.9(9)
O6A N6A C12A C11A 171.1(7)
O6A N6A C12A C13A -4.1(11)
O6B N6B C12B C11B 173.4(8)
O6B N6B C12B C13B -5.5(12)
O7A C19A C20A C15A -179.0(5)
O7A C21A C22A O8A 61.2(7)
O7B C19B C20B C15B 175.0(6)
O7B C21B C22B O8B -55.7(9)
O8A C23A C24A O9A 68.2(8)
O8B C23B C24B O9B -67.2(9)
O9A C25A C26A O10A 70.2(7)
O9B C25B C26B O10B 63.5(10)
O10A C27A C28A O11A 70.9(7)
O10B C27B C28B O11B 61.5(8)
O11A C18A C19A O7A -4.4(8)
O11A C18A C19A C20A 174.7(5)
O11B C18B C19B K1 -32.0(5)
O11B C18B C19B O7B 2.9(8)
O11B C18B C19B C20B -177.4(6)
N1A C15A C16A N3A -4.6(8)
N1A C15A C16A C17A 175.2(5)
N1A C15A C20A C19A -176.0(5)
N1B C15B C16B N3B 4.4(8)
N1B C15B C16B C17B -177.6(6)
N1B C15B C20B C19B -179.6(6)
N2A C2A C3A C4A 178.7(6)
N2A C2A C7A C6A -178.1(6)
N2B C2B C3B C4B -179.4(6)
N2B C2B C7B C6B -179.4(6)
N3A C16A C17A C18A 179.6(5)
N3B C16B C17B C18B 176.9(6)
N4A C9A C10A C11A 178.3(6)
N4A C9A C14A C13A -176.2(6)
N4B C9B C10B C11B -177.5(6)
N4B C9B C14B C13B 178.1(6)
N5A C5A C6A C7A 179.5(6)
N5B C5B C6B C7B 178.4(6)
N6A C12A C13A C14A 177.3(7)
N6B C12B C13B C14B 179.4(6)
C1A N1A C15A C16A 160.4(5)
C1A N1A C15A C20A -23.8(9)
C1A N2A C2A C3A 11.3(9)
C1A N2A C2A C7A -166.9(6)
C1B N1B C15B C16B 161.4(6)
C1B N1B C15B C20B -19.2(10)
C1B N2B C2B C3B -4.2(10)
C1B N2B C2B C7B 178.3(6)
C2A N2A C1A O1A 1.0(9)
C2A N2A C1A N1A -179.5(5)
C2A C3A C4A C5A 0.3(9)
C2B N2B C1B O1B -1.8(11)
C2B N2B C1B N1B 175.5(6)
C2B C3B C4B C5B 0.3(10)
C3A C2A C7A C6A 3.6(9)
C3A C4A C5A N5A -179.0(5)
C3A C4A C5A C6A 2.1(9)
C3B C2B C7B C6B 3.0(10)
C3B C4B C5B N5B -177.4(6)
C3B C4B C5B C6B 0.4(11)
C4A C5A C6A C7A -1.6(10)
C4B C5B C6B C7B 0.5(11)
C5A C6A C7A C2A -1.3(10)
C5B C6B C7B C2B -2.3(10)
C7A C2A C3A C4A -3.1(9)
C7B C2B C3B C4B -2.0(10)
C8A N3A C16A C15A 167.2(6)
C8A N3A C16A C17A -12.5(9)
C8A N4A C9A C10A 1.3(10)
C8A N4A C9A C14A -179.3(6)
C8B N3B C16B C15B 110.2(6)
C8B N3B C16B C17B -67.9(8)
C8B N4B C9B C10B -25.8(10)
C8B N4B C9B C14B 158.0(6)
C9A N4A C8A O2A 4.2(13)
C9A N4A C8A N3A -178.2(6)
C9A C10A C11A C12A -0.4(10)
C9B N4B C8B O2B 2.3(9)
C9B N4B C8B N3B -179.5(6)
C9B C10B C11B C12B 0.8(10)
C10A C9A C14A C13A 3.3(10)
C10A C11A C12A N6A -175.4(6)
C10A C11A C12A C13A -0.2(11)
C10B C9B C14B C13B 1.9(10)
C10B C11B C12B N6B -179.2(6)
C10B C11B C12B C13B -0.3(11)
C11A C12A C13A C14A 2.4(11)
C11B C12B C13B C14B 0.6(12)
C12A C13A C14A C9A -3.9(11)
C12B C13B C14B C9B -1.3(11)
C14A C9A C10A C11A -1.1(9)
C14B C9B C10B C11B -1.6(10)
C15A N1A C1A O1A -16.0(9)
C15A N1A C1A N2A 164.6(5)
C15A C16A C17A C18A -0.2(8)
C15B N1B C1B O1B -6.2(10)
C15B N1B C1B N2B 176.5(6)
C15B C16B C17B C18B -1.1(9)
C16A N3A C8A O2A -1.5(12)
C16A N3A C8A N4A -179.1(6)
C16A C15A C20A C19A -0.1(8)
C16A C17A C18A O11A -175.6(5)
C16A C17A C18A C19A 1.9(8)
C16B N3B C8B O2B -13.9(9)
C16B N3B C8B N4B 167.9(5)
C16B C15B C20B C19B -0.2(8)
C16B C17B C18B O11B -179.3(6)
C16B C17B C18B C19B -3.7(9)
C17A C18A C19A O7A 178.0(5)
C17A C18A C19A C20A -2.8(9)
C17B C18B C19B K1 152.0(5)
C17B C18B C19B O7B -173.1(6)
C17B C18B C19B C20B 6.6(9)
C18A O11A C28A C27A 176.1(5)
C18A C19A C20A C15A 1.9(9)
C18B O11B C28B C27B 172.1(5)
C18B C19B C20B C15B -4.6(9)
C19A O7A C21A C22A 168.6(5)
C19B O7B C21B C22B -159.9(7)
C20A C15A C16A N3A 179.5(5)
C20A C15A C16A C17A -0.7(8)
C20B C15B C16B N3B -175.0(5)
C20B C15B C16B C17B 3.1(8)
C21A O7A C19A C18A -175.6(5)
C21A O7A C19A C20A 5.3(8)
C21B O7B C19B K1 -145.0(9)
C21B O7B C19B C18B 164.3(7)
C21B O7B C19B C20B -15.4(11)
C22A O8A C23A C24A 81.5(8)
C22B O8B C23B C24B -84.5(10)
C23A O8A C22A C21A -177.2(5)
C23B O8B C22B C21B 166.4(8)
C24A O9A C25A C26A 87.0(7)
C24B O9B C25B C26B -170.5(7)
C25A O9A C24A C23A -173.1(5)
C25B O9B C24B C23B -178.8(7)
C26A O10A C27A C28A 88.7(7)
C26B O10B C27B C28B -165.5(8)
C27A O10A C26A C25A 177.0(5)
C27B O10B C26B C25B 77.6(10)
C28A O11A C18A C17A -96.7(6)
C28A O11A C18A C19A 85.8(7)
C28B O11B C18B C17B -10.5(9)
C28B O11B C18B C19B 173.8(5)
C39 N10 C38 O21 -180(3)
C40 N10 C38 O21 5(5)
C33 N8 C32 O19 -4(3)
C34 N8 C32 O19 -177.8(18)
C30 N7 C29 O18 -175.5(13)
C31 N7 C29 O18 2(2)
C36 N9 C35 O20 178(4)
C37 N9 C35 O20 -20(6)

loop_
_smtbx_masks_void_nr
_smtbx_masks_void_average_x
_smtbx_masks_void_average_y
_smtbx_masks_void_average_z
_smtbx_masks_void_volume
_smtbx_masks_void_count_electrons
1 0.000 0.000 0.094 110.8 15.2
2 0.000 0.000 0.504 702.8 81.2
3 0.000 0.000 0.845 46.6 15.8
4 0.000 0.500 0.004 702.8 81.2
5 0.000 0.500 0.594 110.8 15.2
6 0.000 0.500 0.345 46.6 15.8
7 0.077 0.082 0.212 13.3 4.6
8 0.077 0.582 0.712 13.3 4.6
9 0.250 0.250 0.754 702.8 81.2
10 0.250 0.750 0.254 702.8 81.2
11 0.173 0.332 0.462 13.3 4.5
12 0.173 0.832 0.962 13.3 4.5
13 0.250 0.250 0.344 110.8 15.2
14 0.250 0.750 0.844 110.8 15.2
15 0.250 0.250 0.095 46.6 15.8
16 0.250 0.750 0.595 46.6 15.8
17 0.327 0.168 0.462 13.3 4.6
18 0.327 0.668 0.962 13.3 4.6
19 0.500 0.500 0.504 702.8 81.2
20 0.500 0.000 0.004 702.8 81.2
21 0.423 0.418 0.212 13.3 4.6
22 0.423 0.918 0.712 13.3 4.6
23 0.500 0.000 0.594 110.8 15.2
24 0.500 0.500 0.094 110.8 15.2
25 0.500 0.000 0.345 46.6 15.8
26 0.500 0.500 0.845 46.6 15.8
27 0.577 0.082 0.712 13.3 4.6
28 0.577 0.582 0.212 13.3 4.6
29 0.750 0.250 0.254 702.8 81.2
30 0.750 0.750 0.754 702.8 81.2
31 0.673 0.332 0.962 13.3 4.5
32 0.673 0.832 0.462 13.3 4.5
33 0.750 0.250 0.844 110.8 15.2
34 0.750 0.750 0.344 110.8 15.2
35 0.750 0.250 0.595 46.6 15.8
36 0.750 0.750 0.095 46.6 15.8
37 0.827 0.168 0.962 13.3 4.6
38 0.827 0.668 0.462 13.3 4.6
39 0.923 0.418 0.712 13.3 4.6
40 0.923 0.918 0.212 13.3 4.6
